data_7014838
loop_
_publ_author_name
'Constable, Edwin C.'
'Harris, Kate'
'Housecroft, Catherine E.'
'Neuburger, Markus'

_publ_section_title
;
 When is a metallopolymer not a metallopolymer? When it is a
 metallomacrocycle.
;
_journal_issue 7
_journal_name_full 'Dalton transactions (Cambridge, England : 2003)'
_journal_page_first 1524
_journal_page_last 1534
_journal_paper_doi 10.1039/c0dt01216e
_journal_volume 40
_journal_year 2011
_chemical_formula_moiety
;
C108 H96 Co3 N18 O12, 2(C2 H3 N), 9(F6 P), 3.5(H2 O)
;
_chemical_formula_sum 'C112 H109 Co3 F54 N20 O15.5 P9'
_chemical_formula_weight 3464.68
_space_group_IT_number 2
_symmetry_cell_setting triclinic
_symmetry_space_group_name_Hall '-P 1'
_symmetry_space_group_name_H-M 'P -1'
_atom_sites_solution_hydrogens geom
_atom_sites_solution_primary direct
_audit_creation_date 10-08-24
_audit_creation_method CRYSTALS_ver_14.09
_cell_angle_alpha 114.3039(15)
_cell_angle_beta 107.0917(15)
_cell_angle_gamma 94.3568(13)
_cell_formula_units_Z 2
_cell_length_a 19.4562(5)
_cell_length_b 21.1099(6)
_cell_length_c 23.1829(5)
_cell_measurement_reflns_used 27255
_cell_measurement_temperature 173
_cell_measurement_theta_max 25
_cell_measurement_theta_min 1
_cell_volume 8079.8(4)
_computing_cell_refinement 'DENZO/SCALEPACK (Otwinowski & Minor, 1997)'
_computing_data_collection 'COLLECT (Nonius, 2001).'
_computing_data_reduction 'DENZO/SCALEPACK (Otwinowski & Minor, 1997)'
_computing_molecular_graphics 'CAMERON (Watkin et al., 1996)'
_computing_publication_material 'CRYSTALS (Betteridge et al., 2003)'
_computing_structure_refinement 'CRYSTALS (Betteridge et al., 2003)'
_computing_structure_solution 'SIR97 (Altomare et al., 1999)'
_diffrn_ambient_temperature 173
_diffrn_measured_fraction_theta_full 0.991
_diffrn_measured_fraction_theta_max 0.991
_diffrn_measurement_device Area
_diffrn_measurement_device_type 'Nonius KappaCCD'
_diffrn_measurement_method '\f & \w scans'
_diffrn_radiation_monochromator graphite
_diffrn_radiation_type 'Mo K\a'
_diffrn_radiation_wavelength 0.71073
_diffrn_reflns_av_R_equivalents 0.052
_diffrn_reflns_limit_h_max 23
_diffrn_reflns_limit_h_min -23
_diffrn_reflns_limit_k_max 25
_diffrn_reflns_limit_k_min -25
_diffrn_reflns_limit_l_max 26
_diffrn_reflns_limit_l_min -27
_diffrn_reflns_number 53869
_diffrn_reflns_theta_full 25.094
_diffrn_reflns_theta_max 25.094
_diffrn_reflns_theta_min 1.032
_diffrn_standards_number 0
_exptl_absorpt_coefficient_mu 0.514
_exptl_absorpt_correction_T_max 0.90
_exptl_absorpt_correction_T_min 0.88
_exptl_absorpt_correction_type multi-scan
_exptl_absorpt_process_details 'DENZO/SCALEPACK (Otwinowski & Minor, 1997)'
_exptl_crystal_colour orange
_exptl_crystal_density_diffrn 1.421
_exptl_crystal_density_method 'not measured'
_exptl_crystal_description block
_exptl_crystal_F_000 3480
_exptl_crystal_size_max 0.280
_exptl_crystal_size_mid 0.260
_exptl_crystal_size_min 0.200
_refine_diff_density_max 0.84
_refine_diff_density_min -0.72
_refine_ls_extinction_method None
_refine_ls_goodness_of_fit_ref 1.0818
_refine_ls_hydrogen_treatment none
_refine_ls_matrix_type full
_refine_ls_number_parameters 2137
_refine_ls_number_reflns 17780
_refine_ls_number_restraints 518
_refine_ls_R_factor_all 0.1970
_refine_ls_R_factor_gt 0.0989
_refine_ls_shift/su_max 0.0063022
_refine_ls_shift/su_mean 0.0000715
_refine_ls_structure_factor_coef F
_refine_ls_weighting_details
;
Method, part 1, Chebychev polynomial, (Watkin, 1994, Prince, 1982)
[weight] = 1.0/[A~0~*T~0~(x)+A~1~*T~1~(x) ... +A~n-1~]*T~n-1~(x)]
where A~i~ are the Chebychev coefficients listed below and x= Fcalc/Fmax
Method = Robust Weighting (Prince, 1982)
W = [weight] * [1-(deltaF/6*sigmaF)^2^]^2^
A~i~ are:
3.27 4.70 3.41 1.64 0.716
;
_refine_ls_weighting_scheme calc
_refine_ls_wR_factor_all 0.2307
_refine_ls_wR_factor_gt 0.1074
_refine_ls_wR_factor_ref 0.1277
_reflns_limit_h_max 21
_reflns_limit_h_min -23
_reflns_limit_k_max 22
_reflns_limit_k_min -25
_reflns_limit_l_max 27
_reflns_limit_l_min 0
_reflns_number_gt 11583
_reflns_number_total 28513
_reflns_threshold_expression I>2.0\s(I)
_oxford_diffrn_Wilson_B_factor 0.00
_oxford_diffrn_Wilson_scale 0.00
_oxford_refine_ls_r_factor_ref 0.1354
_oxford_refine_ls_scale 0.1851(4)
_oxford_reflns_number_all 28173
_oxford_reflns_threshold_expression_ref I>0.5\s(I)
_oxford_structure_analysis_title '9181220 kh131_173k'
_cod_data_source_file C0DT01216E.TXT
_cod_data_source_block KH131
_cod_depositor_comments
;
The following automatic conversions were performed:
'_symmetry_cell_setting' value 'Triclinic' changed to 'triclinic'
according to '/home/saulius/struct/CIF-dictionaries/cif_core.dic'
dictionary named 'cif_core.dic' version 2.4.1 from 2010-06-29.

Automatic conversion script
Id: cif_fix_enum 1555 2011-01-17 13:19:09Z saulius 
;
_cod_original_formula_sum 'C112 H109 Co3 F54 N20 O15.50 P9'
_cod_database_code 7014838

loop_
_symmetry_equiv_pos_as_xyz
x,y,z
-x,-y,-z

loop_
_atom_site_label
_atom_site_type_symbol
_atom_site_fract_x
_atom_site_fract_y
_atom_site_fract_z
_atom_site_U_iso_or_equiv
_atom_site_occupancy
_atom_site_adp_type
_atom_site_refinement_flags_posn
_atom_site_refinement_flags_adp
_atom_site_refinement_flags_occupancy
_atom_site_disorder_assembly
_atom_site_disorder_group
_atom_site_attached_hydrogens
Co1 Co 0.64199(6) 0.15739(5) 0.23690(5) 0.0578 1.0000 Uani . . . . . .
Co2 Co 0.78943(8) 0.67863(6) 0.25363(7) 0.0919 1.0000 Uani . . . . . .
Co3 Co 0.80161(7) 0.68236(7) 0.78181(7) 0.0901 1.0000 Uani . . . . . .
N1 N 0.7363(3) 0.2218(3) 0.3044(3) 0.0642 1.0000 Uani . . . . . .
N2 N 0.6298(4) 0.1533(3) 0.3128(3) 0.0599 1.0000 Uani . . . . . .
N3 N 0.5433(3) 0.0936(3) 0.1908(3) 0.0567 1.0000 Uani . . . . . .
N4 N 0.6909(3) 0.0776(3) 0.2131(3) 0.0613 1.0000 Uani . . . . . .
N5 N 0.6580(4) 0.1611(3) 0.1624(3) 0.0640 1.0000 Uani . . . . . .
N6 N 0.5983(4) 0.2386(3) 0.2400(3) 0.0633 1.0000 Uani . . . . . .
N7 N 0.8441(5) 0.6214(4) 0.2899(5) 0.1110 1.0000 Uani . . . . . .
N8 N 0.7514(4) 0.5905(4) 0.1751(4) 0.0819 1.0000 Uani . . . . . .
N9 N 0.7231(4) 0.7105(3) 0.1953(4) 0.0808 1.0000 Uani . . . . . .
N10 N 0.7174(4) 0.6720(4) 0.2943(4) 0.0903 1.0000 Uani . . . . . .
N11 N 0.8275(7) 0.7678(5) 0.3316(5) 0.1099 1.0000 Uani . . . . . .
N12 N 0.8752(5) 0.7105(5) 0.2342(6) 0.1000 1.0000 Uani . . . . . .
N13 N 0.8833(4) 0.7100(4) 0.8685(4) 0.0887 1.0000 Uani . . . . . .
N14 N 0.8452(4) 0.7709(4) 0.7921(5) 0.0917 1.0000 Uani . . . . . .
N15 N 0.7328(5) 0.6796(5) 0.7000(5) 0.1095 1.0000 Uani . . . . . .
N16 N 0.7351(4) 0.7150(4) 0.8306(5) 0.0926 1.0000 Uani . . . . . .
N17 N 0.7595(4) 0.5950(4) 0.7730(4) 0.0906 1.0000 Uani . . . . . .
N18 N 0.8544(4) 0.6244(5) 0.7276(4) 0.1059 1.0000 Uani . . . . . .
C1 C 0.7861(5) 0.2574(4) 0.2939(4) 0.0813 1.0000 Uani . . . . . .
C2 C 0.8502(7) 0.3006(6) 0.3458(6) 0.1122 1.0000 Uani . . . . . .
C3 C 0.8625(7) 0.3063(6) 0.4078(6) 0.1203 1.0000 Uani . . . . . .
C4 C 0.8106(6) 0.2716(6) 0.4215(5) 0.1033 1.0000 Uani . . . . . .
C5 C 0.7465(5) 0.2290(4) 0.3676(4) 0.0743 1.0000 Uani . . . . . .
C6 C 0.6860(5) 0.1880(4) 0.3731(4) 0.0640 1.0000 Uani . . . . . .
C7 C 0.6811(5) 0.1803(4) 0.4267(4) 0.0739 1.0000 Uani . . . . . .
C8 C 0.6177(6) 0.1368(5) 0.4183(4) 0.0753 1.0000 Uani . . . . . .
C9 C 0.5601(5) 0.1020(5) 0.3560(5) 0.0784 1.0000 Uani . . . . . .
C10 C 0.5680(4) 0.1117(4) 0.3041(4) 0.0623 1.0000 Uani . . . . . .
C11 C 0.5159(4) 0.0794(4) 0.2336(4) 0.0652 1.0000 Uani . . . . . .
C12 C 0.4460(5) 0.0382(5) 0.2098(5) 0.0830 1.0000 Uani . . . . . .
C13 C 0.4038(5) 0.0129(5) 0.1428(5) 0.0856 1.0000 Uani . . . . . .
C14 C 0.4307(5) 0.0287(4) 0.1010(4) 0.0728 1.0000 Uani . . . . . .
C15 C 0.5017(4) 0.0691(4) 0.1269(4) 0.0603 1.0000 Uani . . . . . .
C16 C 0.7057(4) 0.0381(4) 0.2456(4) 0.0634 1.0000 Uani . . . . . .
C17 C 0.7441(5) -0.0154(5) 0.2254(5) 0.0770 1.0000 Uani . . . . . .
C18 C 0.7661(5) -0.0280(5) 0.1727(5) 0.0821 1.0000 Uani . . . . . .
C19 C 0.7505(5) 0.0129(5) 0.1383(4) 0.0739 1.0000 Uani . . . . . .
C20 C 0.7125(4) 0.0657(4) 0.1604(4) 0.0657 1.0000 Uani . . . . . .
C21 C 0.6930(4) 0.1140(4) 0.1292(4) 0.0625 1.0000 Uani . . . . . .
C22 C 0.7071(5) 0.1154(5) 0.0763(4) 0.0714 1.0000 Uani . . . . . .
C23 C 0.6872(5) 0.1671(5) 0.0585(4) 0.0785 1.0000 Uani . . . . . .
C24 C 0.6516(5) 0.2185(4) 0.0934(4) 0.0737 1.0000 Uani . . . . . .
C25 C 0.6374(4) 0.2135(4) 0.1466(4) 0.0619 1.0000 Uani . . . . . .
C26 C 0.6027(5) 0.2578(4) 0.1913(4) 0.0684 1.0000 Uani . . . . . .
C27 C 0.5754(6) 0.3141(4) 0.1875(4) 0.0883 1.0000 Uani . . . . . .
C28 C 0.5451(7) 0.3528(5) 0.2345(6) 0.0998 1.0000 Uani . . . . . .
C29 C 0.5392(6) 0.3309(5) 0.2825(5) 0.0961 1.0000 Uani . . . . . .
C30 C 0.5684(5) 0.2735(4) 0.2848(4) 0.0780 1.0000 Uani . . . . . .
C31 C 0.8918(7) 0.6437(6) 0.3519(7) 0.1261 1.0000 Uani . . . . . .
C32 C 0.9240(8) 0.5987(7) 0.3743(8) 0.1517 1.0000 Uani . . . . . .
C33 C 0.9092(8) 0.5296(8) 0.3309(8) 0.1477 1.0000 Uani . . . . . .
C34 C 0.8573(8) 0.5034(7) 0.2642(7) 0.1356 1.0000 Uani . . . . . .
C35 C 0.8261(6) 0.5511(5) 0.2461(6) 0.0994 1.0000 Uani . . . . . .
C36 C 0.7722(5) 0.5325(5) 0.1778(5) 0.0875 1.0000 Uani . . . . . .
C37 C 0.7420(5) 0.4677(5) 0.1226(6) 0.0863 1.0000 Uani . . . . . .
C38 C 0.6887(5) 0.4626(4) 0.0650(4) 0.0703 1.0000 Uani . . . . . .
C39 C 0.6697(5) 0.5249(4) 0.0629(4) 0.0702 1.0000 Uani . . . . . .
C40 C 0.7015(5) 0.5880(4) 0.1199(4) 0.0706 1.0000 Uani . . . . . .
C41 C 0.6870(5) 0.6585(4) 0.1305(5) 0.0770 1.0000 Uani . . . . . .
C42 C 0.6394(5) 0.6716(4) 0.0818(5) 0.0809 1.0000 Uani . . . . . .
C43 C 0.6273(6) 0.7396(5) 0.1000(5) 0.0933 1.0000 Uani . . . . . .
C44 C 0.6612(6) 0.7910(4) 0.1642(5) 0.0880 1.0000 Uani . . . . . .
C45 C 0.7105(5) 0.7754(4) 0.2113(5) 0.0887 1.0000 Uani . . . . . .
C46 C 0.6611(7) 0.6179(5) 0.2714(5) 0.0945 1.0000 Uani . . . . . .
C47 C 0.6142(8) 0.6176(6) 0.3058(7) 0.1171 1.0000 Uani . . . . . .
C48 C 0.6257(8) 0.6789(6) 0.3665(6) 0.1185 1.0000 Uani . . . . . .
C49 C 0.6851(9) 0.7354(6) 0.3884(6) 0.1206 1.0000 Uani . . . . . .
C50 C 0.7298(7) 0.7299(6) 0.3536(6) 0.1040 1.0000 Uani . . . . . .
C51 C 0.7941(8) 0.7863(6) 0.3741(7) 0.1090 1.0000 Uani . . . . . .
C52 C 0.8181(8) 0.8534(6) 0.4313(6) 0.1175 1.0000 Uani . . . . . .
C53 C 0.8794(11) 0.8995(7) 0.4400(7) 0.1369 1.0000 Uani . . . . . .
C54 C 0.9133(8) 0.8770(6) 0.3940(9) 0.1417 1.0000 Uani . . . . . .
C55 C 0.8895(8) 0.8105(6) 0.3390(8) 0.1121 1.0000 Uani . . . . . .
C56 C 0.9155(7) 0.7766(7) 0.2850(9) 0.1199 1.0000 Uani . . . . . .
C57 C 0.9796(9) 0.8052(8) 0.2787(10) 0.1327 1.0000 Uani . . . . . .
C58 C 0.9971(8) 0.7662(10) 0.2232(12) 0.1478 1.0000 Uani . . . . . .
C59 C 0.9549(8) 0.7005(8) 0.1738(8) 0.1261 1.0000 Uani . . . . . .
C60 C 0.8919(7) 0.6729(7) 0.1817(8) 0.1148 1.0000 Uani . . . . . .
C61 C 0.8969(7) 0.6736(6) 0.9029(7) 0.0992 1.0000 Uani . . . . . .
C62 C 0.9555(9) 0.7019(8) 0.9649(7) 0.1287 1.0000 Uani . . . . . .
C63 C 1.0014(9) 0.7663(8) 0.9883(6) 0.1254 1.0000 Uani . . . . . .
C64 C 0.9871(6) 0.8045(6) 0.9534(5) 0.0967 1.0000 Uani . . . . . .
C65 C 0.9278(5) 0.7769(6) 0.8931(5) 0.0846 1.0000 Uani . . . . . .
C66 C 0.9061(5) 0.8102(5) 0.8483(5) 0.0821 1.0000 Uani . . . . . .
C67 C 0.9389(5) 0.8750(6) 0.8574(5) 0.0851 1.0000 Uani . . . . . .
C68 C 0.9090(5) 0.8980(6) 0.8088(5) 0.0884 1.0000 Uani . . . . . .
C69 C 0.8457(6) 0.8550(7) 0.7516(6) 0.1004 1.0000 Uani . . . . . .
C70 C 0.8151(6) 0.7921(7) 0.7447(5) 0.1008 1.0000 Uani . . . . . .
C71 C 0.7494(7) 0.7375(9) 0.6902(7) 0.1328 1.0000 Uani . . . . . .
C72 C 0.7102(9) 0.7432(11) 0.6350(10) 0.2038 1.0000 Uani . . . . . .
C73 C 0.6507(12) 0.6866(14) 0.5854(11) 0.2321 1.0000 Uani . . . . . .
C74 C 0.6305(10) 0.6314(12) 0.5986(11) 0.2097 1.0000 Uani . . . . . .
C75 C 0.6742(7) 0.6255(8) 0.6529(7) 0.1365 1.0000 Uani . . . . . .
C76 C 0.7252(6) 0.7813(5) 0.8585(7) 0.1118 1.0000 Uani . . . . . .
C77 C 0.6738(7) 0.7980(6) 0.8884(8) 0.1324 1.0000 Uani . . . . . .
C78 C 0.6326(7) 0.7436(6) 0.8938(9) 0.1410 1.0000 Uani . . . . . .
C79 C 0.6434(7) 0.6739(5) 0.8652(8) 0.1229 1.0000 Uani . . . . . .
C80 C 0.6933(5) 0.6611(5) 0.8333(6) 0.0922 1.0000 Uani . . . . . .
C81 C 0.7073(5) 0.5914(5) 0.7998(5) 0.0857 1.0000 Uani . . . . . .
C82 C 0.6762(6) 0.5288(5) 0.7952(5) 0.0884 1.0000 Uani . . . . . .
C83 C 0.6982(7) 0.4673(6) 0.7601(6) 0.0991 1.0000 Uani . . . . . .
C84 C 0.7529(7) 0.4721(6) 0.7326(6) 0.1054 1.0000 Uani . . . . . .
C85 C 0.7813(6) 0.5345(7) 0.7370(6) 0.1042 1.0000 Uani . . . . . .
C86 C 0.8348(6) 0.5535(7) 0.7107(6) 0.1170 1.0000 Uani . . . . . .
C87 C 0.8608(7) 0.5029(8) 0.6683(7) 0.1363 1.0000 Uani . . . . . .
C88 C 0.9089(8) 0.5237(11) 0.6428(8) 0.1639 1.0000 Uani . . . . . .
C89 C 0.9280(7) 0.5981(12) 0.6615(8) 0.1621 1.0000 Uani . . . . . .
C90 C 0.8977(6) 0.6461(7) 0.7037(6) 0.1257 1.0000 Uani . . . . . .
C91 C 0.6904(6) 0.2175(5) -0.0141(7) 0.1079 1.0000 Uani . . . . . .
C92 C 0.7121(8) 0.1944(7) -0.0802(6) 0.1108 1.0000 Uani . . . . . .
C93 C 0.6080(9) 0.1552(6) -0.1836(5) 0.1211 1.0000 Uani . . . . . .
C94 C 0.5586(7) 0.1975(5) -0.1582(5) 0.1039 1.0000 Uani . . . . . .
C95 C 0.5564(6) 0.3142(5) -0.0848(5) 0.0890 1.0000 Uani . . . . . .
C96 C 0.5997(6) 0.3902(5) -0.0457(5) 0.0855 1.0000 Uani . . . . . .
C97 C 0.8721(12) 0.9945(10) 0.5363(9) 0.1754 1.0000 Uani . . . . . .
C98 C 0.8963(9) 0.9755(8) 0.5900(8) 0.1857 1.0000 Uani D U . . . .
C99 C 0.9678(15) 0.9927(13) 0.6890(11) 0.1574 0.6000 Uani D U . . . .
C100 C 1.0361(12) 1.0378(9) 0.7437(8) 0.1810 1.0000 Uani D U . . . .
C101 C 1.0284(7) 1.0584(6) 0.8485(6) 0.1123 1.0000 Uani . . . . . .
C102 C 1.0015(5) 1.0054(6) 0.8679(5) 0.0921 1.0000 Uani . . . . . .
C103 C 0.6111(10) 0.3938(6) 0.7756(7) 0.1305 1.0000 Uani . . . . . .
C104 C 0.5801(10) 0.3172(8) 0.7520(10) 0.1477 1.0000 Uani . . . . . .
C105 C 0.5205(11) 0.2057(9) 0.6635(8) 0.1580 1.0000 Uani D U . . . .
C106 C 0.5669(18) 0.1537(16) 0.6394(13) 0.1610 0.5000 Uani D U . . . .
C107 C 0.5698(17) 0.0804(12) 0.5372(10) 0.1596 0.6500 Uani D U . . . .
C108 C 0.5511(10) 0.0842(10) 0.4713(10) 0.1372 0.6500 Uani D U . . . .
C199 C 1.038(2) 0.9950(18) 0.6756(11) 0.1740 0.4000 Uani D U . . . .
C206 C 0.5185(16) 0.1611(15) 0.5949(12) 0.1503 0.5000 Uani D U . . . .
C207 C 0.6495(18) 0.1245(18) 0.5753(15) 0.1224 0.3500 Uani D U . . . .
C208 C 0.6794(11) 0.1447(17) 0.5308(11) 0.1154 0.3500 Uani D U . . . .
O1 O 0.7016(4) 0.1640(4) 0.0037(3) 0.0963 1.0000 Uani . . . . . .
O2 O 0.6570(5) 0.1372(4) -0.1365(3) 0.1126 1.0000 Uani . . . . . .
O3 O 0.5995(4) 0.2708(3) -0.1139(3) 0.0985 1.0000 Uani . . . . . .
O4 O 0.6582(3) 0.3980(3) 0.0143(3) 0.0810 1.0000 Uani . . . . . .
O5 O 0.9085(7) 0.9659(4) 0.4893(5) 0.1543 1.0000 Uani . . . . . .
O6 O 0.9690(10) 1.0192(15) 0.6395(11) 0.1668 0.6000 Uani D U . . . .
O7 O 1.0563(4) 1.0232(5) 0.7964(4) 0.1154 1.0000 Uani . . . . . .
O8 O 0.9356(4) 0.9600(4) 0.8120(4) 0.1016 1.0000 Uani . . . . . .
O9 O 0.6716(5) 0.4024(4) 0.7517(5) 0.1225 1.0000 Uani . . . . . .
O10 O 0.5552(8) 0.2785(5) 0.6880(6) 0.1735 1.0000 Uani . . . . . .
O11 O 0.5603(17) 0.1525(13) 0.5739(11) 0.1611 0.5000 Uani D U . . . .
O12 O 0.6135(5) 0.1280(4) 0.4716(3) 0.1018 1.0000 Uani D U . . . .
O106 O 0.9763(11) 1.004(2) 0.6268(19) 0.1758 0.4000 Uani D U . . . .
O111 O 0.5965(14) 0.1636(12) 0.6002(10) 0.1373 0.5000 Uani D U . . . .
P1 P 0.8209(3) 0.5413(4) -0.0245(3) 0.1220 0.5000 Uani DG U . . . .
P2 P 0.8862(3) 0.2882(3) 0.6239(2) 0.1085 0.5000 Uani DG U . . . .
P3 P 0.3331(4) 0.0790(5) 0.4055(4) 0.1569 0.5000 Uani DG U . . . .
P4 P 0.2747(6) 0.1150(4) 0.4136(4) 0.1712 0.5000 Uani DG U . . . .
P5 P 0.1197(5) 0.2488(4) 0.4397(4) 0.1566 0.5000 Uani DG U . . . .
P6 P 1.0000 0.5000 0.5000 0.1433 1.0000 Uani DS U . . . .
P7 P 0.54990(13) -0.11972(12) 0.02920(11) 0.0701 1.0000 Uani . . . . . .
P8 P 0.49657(14) 0.46431(12) 0.11212(12) 0.0745 1.0000 Uani . . . . . .
P9 P 0.83451(13) -0.00669(13) -0.02696(12) 0.0758 1.0000 Uani . . . . . .
P10 P 0.6606(2) -0.06427(17) 0.3512(2) 0.1161 1.0000 Uani . . . . . .
P11 P 0.89242(19) 0.30352(17) 0.16236(17) 0.1039 1.0000 Uani . . . . . .
P12 P 0.5091(2) 0.47423(17) 0.61763(16) 0.1112 1.0000 Uani . . . . . .
F1 F 0.8958(4) 0.5976(6) 0.0147(4) 0.1728 0.5000 Uani DG U . . . .
F2 F 0.7475(4) 0.4859(5) -0.0625(4) 0.1427 0.5000 Uani DG U . . . .
F3 F 0.7820(5) 0.6004(5) 0.0047(6) 0.1917 0.5000 Uani DG U . . . .
F4 F 0.8629(6) 0.4834(6) -0.0519(6) 0.2254 0.5000 Uani DG U . . . .
F5 F 0.8112(6) 0.5556(7) -0.0857(4) 0.2133 0.5000 Uani DG U . . . .
F6 F 0.8332(5) 0.5270(5) 0.0377(4) 0.1269 0.5000 Uani DG U . . . .
F11 F 0.9541(4) 0.2572(5) 0.6147(5) 0.1487 0.5000 Uani DG U . . . .
F12 F 0.8171(4) 0.3169(5) 0.6299(5) 0.1509 0.5000 Uani DG U . . . .
F13 F 0.9337(5) 0.3443(4) 0.6952(3) 0.1814 0.5000 Uani DG U . . . .
F14 F 0.8386(5) 0.2303(4) 0.5506(3) 0.1524 0.5000 Uani DG U . . . .
F15 F 0.8683(5) 0.2364(5) 0.6516(5) 0.1501 0.5000 Uani DG U . . . .
F16 F 0.9038(5) 0.3386(4) 0.5945(4) 0.1184 0.5000 Uani DG U . . . .
F21 F 0.3773(7) 0.1559(6) 0.4372(7) 0.1977 0.5000 Uani DG U . . . .
F22 F 0.2886(7) 0.0019(6) 0.3743(7) 0.1780 0.5000 Uani DG U . . . .
F23 F 0.2925(7) 0.1029(8) 0.4567(6) 0.1873 0.5000 Uani DG U . . . .
F24 F 0.3734(7) 0.0543(9) 0.3548(6) 0.2195 0.5000 Uani DG U . . . .
F25 F 0.3934(6) 0.0647(7) 0.4566(6) 0.1717 0.5000 Uani DG U . . . .
F26 F 0.2721(6) 0.0931(8) 0.3552(6) 0.1724 0.5000 Uani DG U . . . .
F31 F 0.3220(9) 0.1906(5) 0.4639(6) 0.2005 0.5000 Uani DG U . . . .
F32 F 0.2284(9) 0.0396(5) 0.3608(6) 0.2118 0.5000 Uani DG U . . . .
F33 F 0.3400(8) 0.0828(8) 0.4361(8) 0.2217 0.5000 Uani DG U . . . .
F34 F 0.2066(8) 0.1461(8) 0.3968(8) 0.2139 0.5000 Uani DG U . . . .
F35 F 0.2522(10) 0.1090(7) 0.4697(6) 0.1806 0.5000 Uani DG U . . . .
F36 F 0.2915(10) 0.1228(8) 0.3554(6) 0.2041 0.5000 Uani DG U . . . .
F41 F 0.1638(7) 0.3002(7) 0.4235(7) 0.1846 0.5000 Uani DG U . . . .
F42 F 0.0778(8) 0.2085(7) 0.4671(8) 0.2142 0.5000 Uani DG U . . . .
F43 F 0.0812(8) 0.2120(7) 0.3639(4) 0.2510 0.5000 Uani DG U . . . .
F44 F 0.1696(7) 0.2937(7) 0.5138(4) 0.2009 0.5000 Uani DG U . . . .
F45 F 0.0660(7) 0.2993(7) 0.4488(7) 0.1886 0.5000 Uani DG U . . . .
F46 F 0.1776(7) 0.2008(7) 0.4338(7) 0.1960 0.5000 Uani DG U . . . .
F51 F 0.9255(9) 0.5227(8) 0.4949(6) 0.2325 1.0000 Uani D U . . . .
F53 F 1.0254(6) 0.5520(4) 0.4749(3) 0.1730 1.0000 Uani D U . . . .
F55 F 1.0331(6) 0.5571(4) 0.5748(3) 0.1561 1.0000 Uani D U . . . .
F61 F 0.5086(3) -0.1910(4) 0.0220(3) 0.1186 1.0000 Uani . . . . . .
F62 F 0.5912(3) -0.0476(3) 0.0357(3) 0.1123 1.0000 Uani . . . . . .
F63 F 0.4749(3) -0.0953(3) 0.0130(3) 0.1055 1.0000 Uani . . . . . .
F64 F 0.6263(3) -0.1438(3) 0.0439(3) 0.1047 1.0000 Uani . . . . . .
F65 F 0.5333(3) -0.1583(3) -0.0504(3) 0.1017 1.0000 Uani . . . . . .
F66 F 0.5658(4) -0.0806(4) 0.1073(3) 0.1293 1.0000 Uani . . . . . .
F71 F 0.5164(3) 0.5491(3) 0.1441(3) 0.1004 1.0000 Uani . . . . . .
F72 F 0.4756(3) 0.3792(3) 0.0801(3) 0.0907 1.0000 Uani . . . . . .
F73 F 0.4901(3) 0.4703(3) 0.1816(2) 0.0902 1.0000 Uani . . . . . .
F74 F 0.5005(3) 0.4587(3) 0.0429(3) 0.0994 1.0000 Uani . . . . . .
F75 F 0.5821(3) 0.4651(3) 0.1398(3) 0.0920 1.0000 Uani . . . . . .
F76 F 0.4104(3) 0.4630(3) 0.0850(3) 0.0947 1.0000 Uani . . . . . .
F81 F 0.9146(4) 0.0117(4) -0.0242(4) 0.1646 1.0000 Uani . . . . . .
F82 F 0.7528(4) -0.0245(5) -0.0305(4) 0.1445 1.0000 Uani . . . . . .
F83 F 0.8146(6) 0.0544(4) -0.0441(4) 0.1826 1.0000 Uani . . . . . .
F84 F 0.8521(5) -0.0705(4) -0.0123(4) 0.1488 1.0000 Uani . . . . . .
F85 F 0.8609(3) 0.0471(4) 0.0504(3) 0.1138 1.0000 Uani . . . . . .
F86 F 0.8068(3) -0.0604(3) -0.1059(3) 0.1041 1.0000 Uani . . . . . .
F91 F 0.7378(4) -0.0742(3) 0.3400(4) 0.1197 1.0000 Uani . . . . . .
F92 F 0.5844(6) -0.0565(5) 0.3599(6) 0.1713 1.0000 Uani . . . . . .
F93 F 0.6871(4) 0.0182(3) 0.3780(4) 0.1348 1.0000 Uani . . . . . .
F94 F 0.6370(6) -0.1469(4) 0.3220(6) 0.1863 1.0000 Uani . . . . . .
F95 F 0.6954(7) -0.0575(7) 0.4220(5) 0.2012 1.0000 Uani . . . . . .
F96 F 0.6266(4) -0.0724(4) 0.2770(4) 0.1352 1.0000 Uani . . . . . .
F101 F 0.9451(7) 0.3609(6) 0.1624(6) 0.2111 1.0000 Uani . . . . . .
F102 F 0.8398(5) 0.2462(5) 0.1632(5) 0.1627 1.0000 Uani . . . . . .
F103 F 0.8245(5) 0.3362(5) 0.1443(5) 0.1877 1.0000 Uani . . . . . .
F104 F 0.9582(4) 0.2679(4) 0.1807(4) 0.1452 1.0000 Uani . . . . . .
F105 F 0.9093(4) 0.3523(4) 0.2404(4) 0.1396 1.0000 Uani . . . . . .
F106 F 0.8738(5) 0.2527(5) 0.0867(4) 0.1642 1.0000 Uani . . . . . .
F111 F 0.4718(8) 0.4018(5) 0.5562(5) 0.2242 1.0000 Uani . . . . . .
F112 F 0.5487(4) 0.5495(3) 0.6803(4) 0.1412 1.0000 Uani . . . . . .
F113 F 0.5272(5) 0.4377(5) 0.6668(5) 0.1557 1.0000 Uani . . . . . .
F114 F 0.4981(7) 0.5128(7) 0.5732(6) 0.2300 1.0000 Uani . . . . . .
F115 F 0.4329(5) 0.4830(6) 0.6265(6) 0.1780 1.0000 Uani . . . . . .
F116 F 0.5920(5) 0.4682(4) 0.6160(5) 0.1631 1.0000 Uani . . . . . .
N501 N 0.8313(8) 0.8094(8) 0.1537(9) 0.1611 1.0000 Uani D U . . . .
N502 N 0.9330(12) 0.1555(10) 0.2451(12) 0.1204 0.5000 Uani D U . . . .
N503 N 0.5406(18) 0.2813(13) 0.4321(12) 0.1697 0.5000 Uani D U . . . .
C501 C 0.8147(12) 0.7869(11) 0.0954(11) 0.1673 1.0000 Uani D U . . . .
C502 C 0.7782(14) 0.7650(14) 0.0218(11) 0.2262 1.0000 Uani D U . . . .
C503 C 0.8995(11) 0.1375(11) 0.2745(12) 0.1171 0.5000 Uani D U . . . .
C504 C 0.8698(11) 0.1314(11) 0.3246(12) 0.1184 0.5000 Uani D U . . . .
C505 C 0.5600(18) 0.2853(14) 0.4887(12) 0.1573 0.5000 Uani D U . . . .
C506 C 0.5975(17) 0.2961(11) 0.5601(12) 0.1494 0.5000 Uani D U . . . .
O501 O 0.970(2) 0.492(2) 0.851(2) 0.2402 0.5000 Uani . U . . . .
O502 O 1.030(2) 0.4859(17) 0.845(2) 0.2252 0.5000 Uani . U . . . .
O503 O 0.737(3) 0.450(6) 0.370(3) 0.2625 0.2500 Uani . U . . . .
O504 O 0.735(3) 0.445(6) 0.327(3) 0.2683 0.2500 Uani . U . . . .
O505 O 0.678(3) 0.414(3) 0.4963(18) 0.2273 0.2500 Uani . . . . . .
O506 O 0.2247(15) -0.0423(15) 0.2027(11) 0.1642 0.5000 Uani . . . . . .
O507 O 0.867(2) 0.131(3) 0.8369(18) 0.2752 0.5000 Uani . . . . . .
O508 O 0.903(3) 0.101(2) 0.447(2) 0.2560 0.4500 Uani . U . . . .
O509 O 0.949(4) 0.172(4) 0.505(3) 0.2641 0.3000 Uani . U . . . .
H11 H 0.7765 0.2526 0.2452 0.0851 1.0000 Uiso . . . . . .
H21 H 0.8891 0.3291 0.3371 0.1238 1.0000 Uiso . . . . . .
H31 H 0.9125 0.3378 0.4471 0.1162 1.0000 Uiso . . . . . .
H41 H 0.8195 0.2774 0.4704 0.1105 1.0000 Uiso . . . . . .
H71 H 0.7243 0.2064 0.4739 0.0810 1.0000 Uiso . . . . . .
H91 H 0.5123 0.0695 0.3496 0.0948 1.0000 Uiso . . . . . .
H121 H 0.4254 0.0265 0.2422 0.1030 1.0000 Uiso . . . . . .
H131 H 0.3506 -0.0189 0.1234 0.0946 1.0000 Uiso . . . . . .
H141 H 0.3980 0.0106 0.0500 0.0827 1.0000 Uiso . . . . . .
H151 H 0.5228 0.0803 0.0946 0.0686 1.0000 Uiso . . . . . .
H161 H 0.6884 0.0471 0.2865 0.0733 1.0000 Uiso . . . . . .
H171 H 0.7560 -0.0458 0.2517 0.0899 1.0000 Uiso . . . . . .
H181 H 0.7947 -0.0683 0.1575 0.0981 1.0000 Uiso . . . . . .
H191 H 0.7669 0.0041 0.0969 0.0849 1.0000 Uiso . . . . . .
H221 H 0.7327 0.0779 0.0496 0.0857 1.0000 Uiso . . . . . .
H241 H 0.6369 0.2583 0.0794 0.0805 1.0000 Uiso . . . . . .
H271 H 0.5773 0.3280 0.1494 0.1022 1.0000 Uiso . . . . . .
H281 H 0.5268 0.3981 0.2341 0.1174 1.0000 Uiso . . . . . .
H291 H 0.5133 0.3574 0.3163 0.1096 1.0000 Uiso . . . . . .
H301 H 0.5667 0.2579 0.3219 0.0916 1.0000 Uiso . . . . . .
H311 H 0.9055 0.6982 0.3854 0.1341 1.0000 Uiso . . . . . .
H321 H 0.9597 0.6181 0.4246 0.1516 1.0000 Uiso . . . . . .
H331 H 0.9360 0.4947 0.3460 0.1654 1.0000 Uiso . . . . . .
H341 H 0.8431 0.4490 0.2302 0.1464 1.0000 Uiso . . . . . .
H371 H 0.7590 0.4220 0.1235 0.1088 1.0000 Uiso . . . . . .
H391 H 0.6322 0.5226 0.0188 0.0833 1.0000 Uiso . . . . . .
H421 H 0.6131 0.6310 0.0321 0.0898 1.0000 Uiso . . . . . .
H431 H 0.5916 0.7511 0.0638 0.0999 1.0000 Uiso . . . . . .
H441 H 0.6507 0.8422 0.1787 0.1002 1.0000 Uiso . . . . . .
H451 H 0.7382 0.8161 0.2606 0.0923 1.0000 Uiso . . . . . .
H461 H 0.6517 0.5734 0.2251 0.0983 1.0000 Uiso . . . . . .
H471 H 0.5715 0.5732 0.2874 0.1221 1.0000 Uiso . . . . . .
H481 H 0.5912 0.6824 0.3943 0.1331 1.0000 Uiso . . . . . .
H491 H 0.6946 0.7825 0.4326 0.1184 1.0000 Uiso . . . . . .
H521 H 0.7909 0.8682 0.4659 0.1163 1.0000 Uiso . . . . . .
H541 H 0.9596 0.9118 0.4009 0.1301 1.0000 Uiso . . . . . .
H571 H 1.0129 0.8553 0.3157 0.1420 1.0000 Uiso . . . . . .
H581 H 1.0445 0.7873 0.2184 0.1655 1.0000 Uiso . . . . . .
H591 H 0.9689 0.6718 0.1315 0.1448 1.0000 Uiso . . . . . .
H601 H 0.8587 0.6224 0.1455 0.1281 1.0000 Uiso . . . . . .
H611 H 0.8636 0.6229 0.8838 0.1213 1.0000 Uiso . . . . . .
H621 H 0.9641 0.6736 0.9934 0.1549 1.0000 Uiso . . . . . .
H631 H 1.0474 0.7860 1.0332 0.1448 1.0000 Uiso . . . . . .
H641 H 1.0209 0.8549 0.9720 0.1058 1.0000 Uiso . . . . . .
H671 H 0.9858 0.9070 0.9003 0.0984 1.0000 Uiso . . . . . .
H691 H 0.8228 0.8718 0.7149 0.1150 1.0000 Uiso . . . . . .
H721 H 0.7235 0.7886 0.6292 0.2137 1.0000 Uiso . . . . . .
H731 H 0.6224 0.6862 0.5392 0.2386 1.0000 Uiso . . . . . .
H741 H 0.5809 0.5933 0.5660 0.2130 1.0000 Uiso . . . . . .
H751 H 0.6627 0.5796 0.6584 0.1409 1.0000 Uiso . . . . . .
H761 H 0.7582 0.8221 0.8574 0.1374 1.0000 Uiso . . . . . .
H771 H 0.6651 0.8499 0.9071 0.1575 1.0000 Uiso . . . . . .
H781 H 0.5946 0.7552 0.9188 0.1689 1.0000 Uiso . . . . . .
H791 H 0.6137 0.6326 0.8683 0.1476 1.0000 Uiso . . . . . .
H821 H 0.6368 0.5268 0.8173 0.1078 1.0000 Uiso . . . . . .
H841 H 0.7717 0.4265 0.7087 0.1172 1.0000 Uiso . . . . . .
H871 H 0.8442 0.4489 0.6553 0.1438 1.0000 Uiso . . . . . .
H881 H 0.9307 0.4866 0.6108 0.1631 1.0000 Uiso . . . . . .
H891 H 0.9647 0.6166 0.6436 0.1697 1.0000 Uiso . . . . . .
H901 H 0.9103 0.7003 0.7161 0.1331 1.0000 Uiso . . . . . .
H911 H 0.7246 0.2665 0.0247 0.1203 1.0000 Uiso . . . . . .
H912 H 0.6350 0.2212 -0.0252 0.1203 1.0000 Uiso . . . . . .
H921 H 0.7621 0.1782 -0.0714 0.1489 1.0000 Uiso . . . . . .
H922 H 0.7175 0.2379 -0.0906 0.1489 1.0000 Uiso . . . . . .
H931 H 0.6400 0.1841 -0.1979 0.1537 1.0000 Uiso . . . . . .
H932 H 0.5758 0.1076 -0.2261 0.1537 1.0000 Uiso . . . . . .
H941 H 0.5154 0.1955 -0.1990 0.1166 1.0000 Uiso . . . . . .
H942 H 0.5373 0.1774 -0.1310 0.1166 1.0000 Uiso . . . . . .
H951 H 0.5086 0.3102 -0.1231 0.1034 1.0000 Uiso . . . . . .
H952 H 0.5418 0.2981 -0.0520 0.1034 1.0000 Uiso . . . . . .
H961 H 0.6228 0.4032 -0.0760 0.1019 1.0000 Uiso . . . . . .
H962 H 0.5647 0.4240 -0.0312 0.1019 1.0000 Uiso . . . . . .
H971 H 0.8840 1.0501 0.5564 0.1818 1.0000 Uiso . . . . . .
H972 H 0.8151 0.9739 0.5109 0.1818 1.0000 Uiso . . . . . .
H981 H 0.8578 0.9829 0.6146 0.1923 1.0000 Uiso . . . . . .
H982 H 0.8992 0.9217 0.5697 0.1923 1.0000 Uiso . . . . . .
H991 H 0.9217 1.0015 0.7039 0.1767 0.6000 Uiso . . . . . .
H992 H 0.9683 0.9385 0.6704 0.1767 0.6000 Uiso . . . . . .
H1001 H 1.0303 1.0907 0.7617 0.1972 0.6000 Uiso . . . . . .
H1002 H 1.0783 1.0322 0.7235 0.1972 0.6000 Uiso . . . . . .
H1003 H 1.0690 1.0881 0.7610 0.1972 0.4000 Uiso . . . . . .
H1004 H 0.9807 1.0412 0.7356 0.1972 0.4000 Uiso . . . . . .
H1011 H 1.0706 1.0993 0.8906 0.1193 1.0000 Uiso . . . . . .
H1012 H 0.9850 1.0799 0.8308 0.1193 1.0000 Uiso . . . . . .
H1021 H 0.9895 1.0311 0.9121 0.1093 1.0000 Uiso . . . . . .
H1022 H 1.0409 0.9757 0.8756 0.1093 1.0000 Uiso . . . . . .
H1031 H 0.6315 0.4199 0.8287 0.1662 1.0000 Uiso . . . . . .
H1032 H 0.5694 0.4164 0.7569 0.1662 1.0000 Uiso . . . . . .
H1041 H 0.6218 0.2962 0.7733 0.1999 1.0000 Uiso . . . . . .
H1042 H 0.5365 0.3143 0.7694 0.1999 1.0000 Uiso . . . . . .
H1051 H 0.5086 0.2003 0.7027 0.1926 0.5000 Uiso . . . . . .
H1052 H 0.4712 0.1927 0.6227 0.1926 0.5000 Uiso . . . . . .
H1053 H 0.5500 0.1863 0.6961 0.1926 0.5000 Uiso . . . . . .
H1054 H 0.4662 0.2028 0.6629 0.1926 0.5000 Uiso . . . . . .
H1061 H 0.6219 0.1719 0.6730 0.1985 0.5000 Uiso . . . . . .
H1062 H 0.5455 0.1030 0.6329 0.1985 0.5000 Uiso . . . . . .
H1071 H 0.6239 0.0746 0.5554 0.1942 0.6500 Uiso . . . . . .
H1072 H 0.5326 0.0406 0.5356 0.1942 0.6500 Uiso . . . . . .
H1081 H 0.5386 0.0325 0.4316 0.1643 0.6500 Uiso . . . . . .
H1082 H 0.5051 0.1071 0.4645 0.1643 0.6500 Uiso . . . . . .
H1991 H 1.0881 1.0130 0.6732 0.1854 0.4000 Uiso . . . . . .
H1992 H 1.0311 0.9410 0.6646 0.1854 0.4000 Uiso . . . . . .
H2061 H 0.4905 0.1084 0.5772 0.1778 0.5000 Uiso . . . . . .
H2062 H 0.4923 0.1813 0.5619 0.1778 0.5000 Uiso . . . . . .
H2071 H 0.6946 0.1323 0.6177 0.1455 0.3500 Uiso . . . . . .
H2072 H 0.6232 0.0701 0.5475 0.1455 0.3500 Uiso . . . . . .
H2081 H 0.7174 0.1144 0.5167 0.1381 0.3500 Uiso . . . . . .
H2082 H 0.7050 0.1992 0.5554 0.1381 0.3500 Uiso . . . . . .
H5021 H 0.8112 0.7386 -0.0045 0.2594 1.0000 Uiso . . . . . .
H5022 H 0.7710 0.8104 0.0148 0.2594 1.0000 Uiso . . . . . .
H5023 H 0.7265 0.7306 0.0035 0.2594 1.0000 Uiso . . . . . .
H5041 H 0.8287 0.0844 0.3006 0.1258 0.5000 Uiso . . . . . .
H5042 H 0.9127 0.1302 0.3638 0.1258 0.5000 Uiso . . . . . .
H5043 H 0.8473 0.1756 0.3445 0.1258 0.5000 Uiso . . . . . .
H5061 H 0.5584 0.2774 0.5759 0.2212 0.5000 Uiso . . . . . .
H5062 H 0.6200 0.3507 0.5924 0.2212 0.5000 Uiso . . . . . .
H5063 H 0.6394 0.2679 0.5614 0.2212 0.5000 Uiso . . . . . .

loop_
_atom_site_aniso_label
_atom_site_aniso_U_11
_atom_site_aniso_U_22
_atom_site_aniso_U_33
_atom_site_aniso_U_23
_atom_site_aniso_U_13
_atom_site_aniso_U_12
Co1 0.0697(6) 0.0443(5) 0.0522(5) 0.0185(4) 0.0185(5) 0.0076(4)
Co2 0.0904(9) 0.0573(7) 0.0930(9) 0.0328(6) -0.0112(7) 0.0124(6)
Co3 0.0655(7) 0.0852(9) 0.0999(10) 0.0199(7) 0.0372(7) 0.0109(6)
N1 0.064(4) 0.049(3) 0.056(4) 0.014(3) 0.009(3) -0.006(3)
N2 0.075(4) 0.059(4) 0.050(3) 0.024(3) 0.029(3) 0.015(3)
N3 0.055(3) 0.046(3) 0.063(4) 0.025(3) 0.014(3) 0.006(3)
N4 0.062(4) 0.048(3) 0.061(4) 0.018(3) 0.015(3) 0.012(3)
N5 0.076(4) 0.051(3) 0.052(3) 0.017(3) 0.018(3) -0.003(3)
N6 0.069(4) 0.043(3) 0.071(4) 0.023(3) 0.021(3) 0.014(3)
N7 0.103(6) 0.063(5) 0.130(7) 0.052(5) -0.023(5) 0.024(4)
N8 0.080(5) 0.060(4) 0.089(5) 0.034(4) 0.007(4) 0.016(3)
N9 0.081(5) 0.055(4) 0.081(5) 0.032(4) -0.009(4) 0.017(3)
N10 0.092(5) 0.056(4) 0.082(5) 0.020(4) -0.002(4) 0.002(4)
N11 0.119(8) 0.066(5) 0.092(7) 0.032(5) -0.023(6) 0.007(5)
N12 0.079(5) 0.079(6) 0.117(7) 0.052(5) -0.008(5) 0.011(5)
N13 0.080(5) 0.082(5) 0.092(6) 0.017(5) 0.047(4) 0.013(4)
N14 0.068(5) 0.086(5) 0.111(6) 0.033(5) 0.039(5) 0.008(4)
N15 0.078(6) 0.102(7) 0.113(7) 0.035(6) 0.013(5) -0.001(5)
N16 0.072(5) 0.075(5) 0.126(7) 0.027(5) 0.055(5) 0.023(4)
N17 0.072(5) 0.076(5) 0.103(6) 0.020(4) 0.034(4) 0.021(4)
N18 0.071(5) 0.112(7) 0.089(6) -0.004(5) 0.041(4) 0.015(5)
C1 0.081(6) 0.056(5) 0.075(5) 0.019(4) 0.010(5) -0.021(4)
C2 0.127(9) 0.092(7) 0.089(7) 0.041(6) 0.015(7) -0.030(7)
C3 0.101(8) 0.098(8) 0.091(8) 0.015(6) -0.003(6) -0.042(6)
C4 0.106(8) 0.099(7) 0.071(6) 0.030(5) 0.010(5) -0.021(6)
C5 0.084(6) 0.052(4) 0.064(5) 0.019(4) 0.012(4) -0.001(4)
C6 0.078(5) 0.062(4) 0.045(4) 0.019(3) 0.018(4) 0.022(4)
C7 0.093(6) 0.057(5) 0.053(5) 0.011(4) 0.022(4) 0.018(4)
C8 0.102(7) 0.075(5) 0.057(5) 0.030(4) 0.038(5) 0.027(5)
C9 0.082(6) 0.072(5) 0.083(6) 0.036(5) 0.032(5) 0.010(4)
C10 0.071(5) 0.061(4) 0.070(5) 0.038(4) 0.032(4) 0.021(4)
C11 0.067(5) 0.057(4) 0.072(5) 0.034(4) 0.019(4) 0.013(4)
C12 0.072(6) 0.088(6) 0.097(7) 0.057(5) 0.022(5) 0.003(5)
C13 0.066(5) 0.078(6) 0.092(7) 0.040(5) 0.003(5) -0.002(4)
C14 0.074(5) 0.056(4) 0.077(5) 0.030(4) 0.013(4) 0.013(4)
C15 0.067(5) 0.047(4) 0.058(4) 0.020(3) 0.015(4) 0.017(3)
C16 0.067(5) 0.044(4) 0.072(5) 0.022(4) 0.021(4) 0.010(3)
C17 0.072(5) 0.070(5) 0.083(6) 0.037(5) 0.017(5) 0.017(4)
C18 0.082(6) 0.066(5) 0.098(7) 0.038(5) 0.026(5) 0.030(4)
C19 0.068(5) 0.078(5) 0.065(5) 0.022(4) 0.025(4) 0.018(4)
C20 0.062(5) 0.058(4) 0.058(5) 0.017(4) 0.012(4) 0.005(4)
C21 0.052(4) 0.061(4) 0.055(4) 0.013(4) 0.015(3) 0.006(3)
C22 0.071(5) 0.082(6) 0.062(5) 0.035(4) 0.021(4) 0.014(4)
C23 0.076(6) 0.097(7) 0.052(5) 0.029(5) 0.024(4) -0.008(5)
C24 0.084(6) 0.058(5) 0.058(5) 0.028(4) 0.001(4) -0.004(4)
C25 0.071(5) 0.043(4) 0.059(4) 0.026(3) 0.007(4) -0.005(3)
C26 0.088(6) 0.041(4) 0.063(5) 0.023(4) 0.013(4) 0.003(4)
C27 0.139(9) 0.050(5) 0.066(5) 0.021(4) 0.030(6) 0.025(5)
C28 0.141(9) 0.060(5) 0.092(7) 0.040(5) 0.024(7) 0.028(6)
C29 0.122(8) 0.061(5) 0.089(7) 0.020(5) 0.035(6) 0.034(5)
C30 0.107(7) 0.054(5) 0.068(5) 0.019(4) 0.034(5) 0.026(5)
C31 0.120(9) 0.092(7) 0.123(9) 0.055(7) -0.024(7) 0.021(7)
C32 0.147(12) 0.093(9) 0.138(11) 0.042(8) -0.037(9) 0.026(8)
C33 0.141(11) 0.126(11) 0.146(12) 0.073(10) -0.011(9) 0.063(9)
C34 0.141(11) 0.088(8) 0.136(11) 0.051(8) -0.005(9) 0.023(7)
C35 0.094(7) 0.074(6) 0.118(8) 0.047(6) 0.012(6) 0.043(5)
C36 0.091(6) 0.056(5) 0.107(7) 0.040(5) 0.017(5) 0.025(5)
C37 0.090(6) 0.063(5) 0.119(8) 0.052(6) 0.035(6) 0.034(5)
C38 0.082(6) 0.047(4) 0.081(5) 0.029(4) 0.028(5) 0.016(4)
C39 0.072(5) 0.060(5) 0.077(5) 0.032(4) 0.021(4) 0.019(4)
C40 0.068(5) 0.057(5) 0.077(5) 0.031(4) 0.012(4) 0.013(4)
C41 0.078(5) 0.051(4) 0.081(6) 0.034(4) -0.003(4) 0.010(4)
C42 0.088(6) 0.053(5) 0.083(6) 0.028(4) 0.011(5) 0.015(4)
C43 0.095(7) 0.060(5) 0.095(7) 0.031(5) -0.001(5) 0.016(5)
C44 0.094(7) 0.048(5) 0.108(7) 0.036(5) 0.018(6) 0.016(4)
C45 0.086(6) 0.051(5) 0.094(7) 0.024(4) 0.000(5) 0.006(4)
C46 0.111(8) 0.064(6) 0.070(6) 0.019(5) 0.001(6) 0.011(6)
C47 0.131(10) 0.073(7) 0.100(8) 0.018(6) 0.017(8) -0.006(6)
C48 0.153(11) 0.077(7) 0.103(8) 0.025(6) 0.039(8) 0.026(7)
C49 0.142(11) 0.063(6) 0.091(8) 0.004(6) 0.003(8) 0.007(7)
C50 0.110(9) 0.079(7) 0.087(7) 0.028(6) 0.001(7) 0.019(6)
C51 0.124(10) 0.062(6) 0.097(8) 0.029(6) -0.006(7) 0.010(6)
C52 0.139(10) 0.064(6) 0.087(7) 0.020(5) -0.019(7) 0.005(6)
C53 0.172(15) 0.073(8) 0.085(9) 0.020(7) -0.032(9) -0.008(9)
C54 0.123(11) 0.064(7) 0.137(12) 0.043(8) -0.075(9) -0.018(7)
C55 0.105(9) 0.076(7) 0.118(10) 0.051(7) -0.016(8) 0.009(7)
C56 0.073(7) 0.082(8) 0.157(12) 0.066(9) -0.034(8) -0.007(6)
C57 0.113(11) 0.087(9) 0.156(13) 0.063(9) -0.018(10) 0.010(8)
C58 0.090(9) 0.116(12) 0.207(18) 0.096(13) -0.015(11) 0.005(9)
C59 0.109(10) 0.113(10) 0.141(11) 0.067(9) 0.008(8) 0.035(8)
C60 0.094(9) 0.082(8) 0.144(12) 0.053(8) 0.006(8) 0.025(7)
C61 0.099(8) 0.096(8) 0.109(9) 0.050(7) 0.042(7) 0.019(6)
C62 0.157(13) 0.119(10) 0.111(10) 0.056(8) 0.049(9) 0.015(9)
C63 0.151(12) 0.118(10) 0.093(8) 0.051(8) 0.022(8) 0.021(9)
C64 0.095(7) 0.097(7) 0.073(6) 0.017(6) 0.032(6) 0.007(6)
C65 0.082(6) 0.090(7) 0.084(6) 0.033(5) 0.041(5) 0.026(5)
C66 0.063(5) 0.083(6) 0.079(6) 0.012(5) 0.037(5) -0.002(5)
C67 0.066(5) 0.108(7) 0.073(6) 0.030(5) 0.031(5) 0.009(5)
C68 0.060(5) 0.105(7) 0.086(7) 0.031(6) 0.031(5) -0.003(5)
C69 0.071(6) 0.119(9) 0.098(7) 0.046(7) 0.022(5) -0.001(6)
C70 0.075(6) 0.128(9) 0.081(7) 0.045(7) 0.011(5) 0.005(6)
C71 0.086(8) 0.144(12) 0.125(10) 0.059(9) -0.004(7) -0.028(8)
C72 0.131(12) 0.219(19) 0.182(16) 0.119(15) -0.061(12) -0.084(13)
C73 0.176(18) 0.25(2) 0.165(16) 0.107(17) -0.058(13) -0.096(17)
C74 0.126(12) 0.213(19) 0.190(17) 0.107(15) -0.068(12) -0.097(13)
C75 0.087(8) 0.150(12) 0.114(9) 0.046(9) -0.007(7) -0.031(8)
C76 0.091(7) 0.071(6) 0.180(12) 0.041(7) 0.081(8) 0.018(5)
C77 0.104(9) 0.079(7) 0.209(15) 0.039(8) 0.089(10) 0.020(6)
C78 0.121(9) 0.081(7) 0.221(15) 0.026(8) 0.123(11) 0.025(7)
C79 0.119(9) 0.064(6) 0.185(12) 0.028(7) 0.097(9) 0.011(6)
C80 0.076(6) 0.062(5) 0.132(8) 0.023(5) 0.060(6) 0.010(4)
C81 0.073(6) 0.071(6) 0.110(7) 0.033(5) 0.040(5) 0.026(5)
C82 0.101(7) 0.069(6) 0.099(7) 0.033(5) 0.045(6) 0.029(5)
C83 0.125(9) 0.077(7) 0.100(7) 0.037(6) 0.049(7) 0.033(6)
C84 0.102(8) 0.078(7) 0.113(8) 0.019(6) 0.039(7) 0.034(6)
C85 0.072(6) 0.106(9) 0.103(8) 0.015(6) 0.035(6) 0.030(6)
C86 0.084(7) 0.109(9) 0.107(8) -0.004(7) 0.040(6) 0.036(6)
C87 0.083(8) 0.132(10) 0.144(11) 0.009(9) 0.054(8) 0.017(7)
C88 0.092(9) 0.170(15) 0.144(12) -0.017(11) 0.061(9) 0.013(9)
C89 0.085(9) 0.202(17) 0.136(12) 0.018(12) 0.055(8) -0.024(10)
C90 0.080(7) 0.145(10) 0.107(8) 0.000(7) 0.065(7) -0.002(7)
C91 0.101(8) 0.068(6) 0.131(9) 0.034(6) 0.027(7) 0.020(5)
C92 0.170(12) 0.107(8) 0.091(8) 0.059(7) 0.071(8) 0.044(8)
C93 0.232(15) 0.074(6) 0.076(6) 0.039(5) 0.068(8) 0.057(8)
C94 0.143(10) 0.067(6) 0.080(6) 0.027(5) 0.019(6) 0.024(6)
C95 0.115(8) 0.066(5) 0.076(6) 0.025(5) 0.033(6) 0.017(5)
C96 0.098(7) 0.057(5) 0.098(7) 0.031(5) 0.035(6) 0.025(5)
C97 0.216(19) 0.150(14) 0.086(10) 0.052(10) -0.025(11) -0.028(13)
C98 0.272(13) 0.101(9) 0.106(9) 0.039(7) -0.009(9) -0.021(9)
C99 0.218(15) 0.118(12) 0.104(11) 0.064(9) 0.008(10) -0.016(11)
C100 0.248(15) 0.133(10) 0.110(8) 0.069(8) -0.013(9) -0.012(10)
C101 0.110(9) 0.101(8) 0.086(7) 0.027(6) 0.009(6) 0.004(7)
C102 0.075(6) 0.099(7) 0.098(7) 0.046(6) 0.029(5) -0.003(5)
C103 0.216(15) 0.083(8) 0.112(9) 0.035(7) 0.097(10) 0.045(9)
C104 0.217(17) 0.098(9) 0.181(16) 0.070(10) 0.129(14) 0.050(10)
C105 0.225(14) 0.125(10) 0.129(9) 0.056(8) 0.085(9) -0.017(9)
C106 0.235(17) 0.138(13) 0.121(12) 0.058(11) 0.093(12) -0.009(11)
C107 0.235(15) 0.129(11) 0.120(11) 0.053(9) 0.084(11) 0.013(12)
C108 0.200(13) 0.094(9) 0.116(9) 0.056(8) 0.052(10) -0.004(9)
C199 0.250(17) 0.108(14) 0.104(11) 0.058(11) -0.022(12) -0.004(14)
C206 0.212(15) 0.121(13) 0.110(11) 0.058(10) 0.052(13) -0.013(13)
C207 0.184(16) 0.106(14) 0.074(12) 0.063(10) 0.015(10) 0.006(12)
C208 0.167(14) 0.096(12) 0.082(11) 0.050(10) 0.034(9) 0.016(12)
O1 0.114(5) 0.093(5) 0.088(4) 0.050(4) 0.031(4) 0.026(4)
O2 0.209(9) 0.079(4) 0.068(4) 0.040(4) 0.060(5) 0.055(5)
O3 0.146(6) 0.054(3) 0.078(4) 0.020(3) 0.030(4) 0.021(4)
O4 0.096(4) 0.055(3) 0.088(4) 0.032(3) 0.024(3) 0.028(3)
O5 0.194(10) 0.080(5) 0.092(6) 0.022(5) -0.039(6) -0.033(6)
O6 0.244(13) 0.125(13) 0.085(10) 0.056(9) -0.005(9) -0.009(10)
O7 0.115(6) 0.142(7) 0.094(5) 0.068(5) 0.030(4) 0.004(5)
O8 0.079(4) 0.116(6) 0.100(5) 0.052(4) 0.022(4) -0.001(4)
O9 0.175(8) 0.073(5) 0.151(7) 0.046(5) 0.100(7) 0.060(5)
O10 0.288(14) 0.102(6) 0.142(8) 0.023(6) 0.153(9) -0.007(7)
O11 0.244(16) 0.145(12) 0.121(12) 0.048(10) 0.126(11) 0.018(13)
O12 0.148(6) 0.093(4) 0.074(4) 0.041(4) 0.048(4) 0.021(4)
O106 0.268(14) 0.096(13) 0.088(13) 0.043(11) -0.030(12) 0.000(12)
O111 0.197(15) 0.118(11) 0.074(10) 0.047(8) 0.019(10) 0.008(11)
P1 0.096(4) 0.183(6) 0.115(4) 0.107(4) 0.025(3) 0.003(3)
P2 0.100(4) 0.117(4) 0.106(4) 0.059(3) 0.025(3) 0.010(3)
P3 0.142(6) 0.204(8) 0.161(7) 0.126(7) 0.045(5) 0.028(6)
P4 0.259(11) 0.130(6) 0.153(7) 0.080(5) 0.094(7) 0.032(6)
P5 0.201(8) 0.168(7) 0.141(5) 0.101(5) 0.066(5) 0.057(5)
P6 0.278(8) 0.072(3) 0.059(2) 0.0215(19) 0.061(4) -0.024(4)
P7 0.0723(13) 0.0627(12) 0.0657(13) 0.0250(10) 0.0164(10) 0.0218(10)
P8 0.0850(15) 0.0611(12) 0.0693(13) 0.0292(11) 0.0196(11) 0.0080(11)
P9 0.0701(14) 0.0772(14) 0.0713(14) 0.0245(11) 0.0279(11) 0.0140(11)
P10 0.155(3) 0.084(2) 0.129(3) 0.0610(19) 0.057(2) 0.039(2)
P11 0.107(2) 0.0923(19) 0.104(2) 0.0421(17) 0.0311(17) 0.0239(17)
P12 0.147(3) 0.089(2) 0.0844(19) 0.0235(16) 0.0507(19) 0.0111(19)
F1 0.148(10) 0.243(14) 0.125(9) 0.116(9) 0.019(8) -0.043(9)
F2 0.133(9) 0.183(11) 0.100(8) 0.080(8) 0.018(7) -0.025(8)
F3 0.134(11) 0.124(10) 0.253(15) 0.088(10) -0.011(10) -0.002(7)
F4 0.164(13) 0.249(16) 0.191(14) 0.033(13) 0.070(11) 0.027(10)
F5 0.198(13) 0.269(14) 0.154(10) 0.155(11) -0.015(10) -0.087(12)
F6 0.126(9) 0.162(10) 0.115(8) 0.097(8) 0.027(7) 0.024(8)
F11 0.108(8) 0.145(10) 0.192(12) 0.086(9) 0.039(8) 0.023(7)
F12 0.143(10) 0.135(10) 0.185(12) 0.075(9) 0.066(9) 0.044(8)
F13 0.197(13) 0.162(12) 0.115(9) 0.053(8) -0.007(9) -0.028(10)
F14 0.138(10) 0.124(9) 0.133(9) 0.046(7) -0.010(8) 0.001(8)
F15 0.146(11) 0.158(11) 0.153(10) 0.103(9) 0.023(9) 0.006(9)
F16 0.111(8) 0.125(9) 0.125(9) 0.071(7) 0.033(7) 0.014(7)
F21 0.165(13) 0.206(13) 0.233(15) 0.144(12) 0.031(12) -0.002(11)
F22 0.158(12) 0.198(12) 0.196(13) 0.112(12) 0.060(11) 0.016(10)
F23 0.157(13) 0.221(16) 0.193(14) 0.097(13) 0.068(10) 0.054(12)
F24 0.174(14) 0.304(17) 0.172(13) 0.111(13) 0.059(9) -0.002(13)
F25 0.165(12) 0.219(14) 0.166(12) 0.122(11) 0.051(9) 0.063(11)
F26 0.196(14) 0.203(15) 0.133(11) 0.121(10) 0.022(10) 0.010(12)
F31 0.279(17) 0.153(11) 0.150(12) 0.056(9) 0.084(12) -0.007(12)
F32 0.281(18) 0.148(11) 0.174(13) 0.055(10) 0.073(13) 0.012(12)
F33 0.260(18) 0.180(15) 0.198(16) 0.048(12) 0.095(15) 0.074(12)
F34 0.274(17) 0.150(13) 0.209(15) 0.083(11) 0.074(14) 0.047(11)
F35 0.253(17) 0.142(11) 0.154(11) 0.057(10) 0.107(12) 0.006(12)
F36 0.303(18) 0.173(14) 0.161(12) 0.096(11) 0.095(12) 0.021(13)
F41 0.233(15) 0.173(12) 0.201(13) 0.115(10) 0.103(11) 0.059(10)
F42 0.223(15) 0.213(14) 0.232(14) 0.138(12) 0.072(12) 0.012(12)
F43 0.251(17) 0.254(17) 0.149(9) 0.019(13) 0.047(12) 0.054(15)
F44 0.228(15) 0.212(15) 0.143(9) 0.076(10) 0.046(10) 0.057(12)
F45 0.224(15) 0.193(13) 0.165(12) 0.096(11) 0.062(11) 0.080(10)
F46 0.231(15) 0.183(14) 0.195(13) 0.102(11) 0.074(12) 0.078(10)
F51 0.301(12) 0.222(11) 0.136(7) 0.052(7) 0.075(9) 0.037(9)
F53 0.309(10) 0.087(4) 0.082(4) 0.038(3) 0.039(5) -0.043(5)
F55 0.256(9) 0.091(4) 0.077(4) 0.011(3) 0.060(5) -0.041(5)
F61 0.099(4) 0.118(5) 0.130(5) 0.077(4) 0.005(4) 0.003(3)
F62 0.107(4) 0.083(4) 0.124(5) 0.054(3) 0.002(4) 0.009(3)
F63 0.085(4) 0.088(4) 0.093(4) 0.008(3) 0.010(3) 0.034(3)
F64 0.084(4) 0.105(4) 0.122(4) 0.055(4) 0.023(3) 0.042(3)
F65 0.125(4) 0.093(4) 0.076(3) 0.028(3) 0.030(3) 0.049(3)
F66 0.114(5) 0.169(6) 0.064(3) 0.025(4) 0.019(3) 0.030(4)
F71 0.129(5) 0.064(3) 0.091(4) 0.038(3) 0.016(3) 0.006(3)
F72 0.105(4) 0.063(3) 0.087(3) 0.026(3) 0.026(3) 0.011(3)
F73 0.114(4) 0.074(3) 0.073(3) 0.035(3) 0.023(3) 0.008(3)
F74 0.111(4) 0.107(4) 0.075(3) 0.045(3) 0.028(3) -0.004(3)
F75 0.084(3) 0.085(3) 0.090(4) 0.035(3) 0.018(3) 0.013(3)
F76 0.092(4) 0.094(4) 0.091(4) 0.045(3) 0.021(3) 0.017(3)
F81 0.120(5) 0.154(6) 0.137(6) -0.019(5) 0.077(5) -0.034(5)
F82 0.093(4) 0.174(7) 0.110(5) 0.010(5) 0.044(4) 0.014(4)
F83 0.279(12) 0.086(5) 0.114(6) 0.031(4) -0.001(6) 0.040(6)
F84 0.174(7) 0.111(5) 0.140(6) 0.071(5) 0.007(5) 0.028(5)
F85 0.102(4) 0.124(5) 0.068(3) 0.008(3) 0.021(3) 0.015(3)
F86 0.111(4) 0.095(4) 0.078(3) 0.016(3) 0.033(3) 0.010(3)
F91 0.134(5) 0.088(4) 0.141(6) 0.055(4) 0.049(4) 0.029(4)
F92 0.194(9) 0.148(7) 0.243(10) 0.112(7) 0.132(8) 0.074(6)
F93 0.161(6) 0.086(4) 0.145(6) 0.043(4) 0.049(5) 0.036(4)
F94 0.220(9) 0.094(5) 0.297(12) 0.100(7) 0.146(9) 0.044(5)
F95 0.283(13) 0.240(11) 0.158(8) 0.130(8) 0.108(8) 0.135(10)
F96 0.135(6) 0.126(5) 0.119(5) 0.055(4) 0.019(4) 0.003(4)
F101 0.223(11) 0.197(9) 0.197(9) 0.118(8) 0.037(8) -0.049(8)
F102 0.120(6) 0.156(7) 0.198(9) 0.083(6) 0.041(6) 0.002(5)
F103 0.177(8) 0.152(7) 0.155(7) 0.036(6) -0.011(6) 0.089(6)
F104 0.138(6) 0.144(6) 0.153(6) 0.063(5) 0.053(5) 0.057(5)
F105 0.141(6) 0.151(6) 0.101(5) 0.042(4) 0.029(4) 0.050(5)
F106 0.157(7) 0.170(7) 0.106(5) 0.015(5) 0.037(5) 0.041(6)
F111 0.284(13) 0.125(7) 0.126(7) -0.023(5) 0.019(7) -0.009(7)
F112 0.134(6) 0.088(4) 0.154(6) 0.007(4) 0.057(5) 0.030(4)
F113 0.168(7) 0.149(7) 0.160(7) 0.086(6) 0.055(6) 0.009(5)
F114 0.234(12) 0.277(13) 0.194(10) 0.167(10) 0.029(8) -0.030(10)
F115 0.120(6) 0.194(9) 0.239(10) 0.122(8) 0.060(7) 0.021(6)
F116 0.198(8) 0.100(5) 0.181(8) 0.022(5) 0.115(7) 0.033(5)
N501 0.122(9) 0.146(11) 0.236(15) 0.132(13) 0.027(12) 0.026(8)
N502 0.111(13) 0.095(11) 0.190(17) 0.087(11) 0.063(10) 0.051(9)
N503 0.29(2) 0.124(13) 0.161(17) 0.060(14) 0.15(2) 0.127(15)
C501 0.141(12) 0.151(12) 0.240(16) 0.123(16) 0.056(14) 0.046(10)
C502 0.202(17) 0.216(16) 0.228(16) 0.083(17) 0.054(15) 0.064(14)
C503 0.062(11) 0.075(10) 0.196(18) 0.063(11) 0.021(9) 0.010(9)
C504 0.059(11) 0.075(11) 0.179(19) 0.048(12) 0.002(10) 0.009(9)
C505 0.29(2) 0.100(11) 0.170(17) 0.064(14) 0.18(2) 0.112(14)
C506 0.30(3) 0.078(11) 0.173(17) 0.070(13) 0.19(2) 0.092(14)
O501 0.25(3) 0.199(18) 0.32(3) 0.14(2) 0.12(3) 0.10(2)
O502 0.22(3) 0.183(17) 0.34(3) 0.184(19) 0.09(3) 0.09(2)
O503 0.047(14) 0.56(8) 0.15(5) 0.15(7) 0.02(3) 0.06(2)
O504 0.050(14) 0.57(8) 0.15(4) 0.14(7) 0.03(3) 0.04(2)
O505 0.29(6) 0.22(5) 0.09(2) 0.00(3) 0.11(3) -0.12(4)
O506 0.19(2) 0.22(2) 0.136(15) 0.096(16) 0.092(15) 0.13(2)
O507 0.33(5) 0.40(5) 0.26(3) 0.21(4) 0.19(3) 0.29(5)
O508 0.38(5) 0.24(4) 0.23(4) 0.18(3) 0.10(4) 0.13(4)
O509 0.37(5) 0.23(4) 0.26(4) 0.19(3) 0.07(4) 0.15(4)

loop_
_atom_type_symbol
_atom_type_scat_dispersion_real
_atom_type_scat_dispersion_imag
_atom_type_scat_Cromer_Mann_a1
_atom_type_scat_Cromer_Mann_b1
_atom_type_scat_Cromer_Mann_a2
_atom_type_scat_Cromer_Mann_b2
_atom_type_scat_Cromer_Mann_a3
_atom_type_scat_Cromer_Mann_b3
_atom_type_scat_Cromer_Mann_a4
_atom_type_scat_Cromer_Mann_b4
_atom_type_scat_Cromer_Mann_c
_atom_type_scat_source
C 0.0033 0.0016 2.3100 20.8439 1.0200 10.2075 1.5886 0.5687 0.8650 51.6512 0.2156 'International Tables Vol C 4.2.6.8 and 6.1.1.4'
H 0.0000 0.0000 0.4930 10.5109 0.3229 26.1257 0.1402 3.1424 0.0408 57.7998 0.0030 'International Tables Vol C 4.2.6.8 and 6.1.1.4'
Co 0.3494 0.9721 12.2841 4.2791 7.3409 0.2784 4.0034 13.5359 2.3488 71.1692 1.0118 'International Tables Vol C 4.2.6.8 and 6.1.1.4'
N 0.0061 0.0033 12.2126 0.0057 3.1322 9.8933 2.0125 28.9975 1.1663 0.5826 -11.5290 'International Tables Vol C 4.2.6.8 and 6.1.1.4'
O 0.0106 0.0060 3.0485 13.2771 2.2868 5.7011 1.5463 0.3239 0.8670 32.9089 0.2508 'International Tables Vol C 4.2.6.8 and 6.1.1.4'
P 0.1023 0.0942 6.4345 1.9067 4.1791 27.1570 1.7800 0.5260 1.4908 68.1645 1.1149 'International Tables Vol C 4.2.6.8 and 6.1.1.4'
F 0.0171 0.0103 3.5392 10.2825 2.6412 4.2944 1.5170 0.2615 1.0243 26.1476 0.2776 'International Tables Vol C 4.2.6.8 and 6.1.1.4'

loop_
_geom_angle_atom_site_label_1
_geom_angle_site_symmetry_1
_geom_angle_atom_site_label_2
_geom_angle_site_symmetry_2
_geom_angle_atom_site_label_3
_geom_angle_site_symmetry_3
_geom_angle
_geom_angle_publ_flag
N1 . Co1 . N2 . 82.7(3) yes
N1 . Co1 . N3 . 164.7(3) yes
N2 . Co1 . N3 . 82.1(3) yes
N1 . Co1 . N4 . 90.3(3) yes
N2 . Co1 . N4 . 96.3(3) yes
N3 . Co1 . N4 . 92.6(2) yes
N1 . Co1 . N5 . 95.7(3) yes
N2 . Co1 . N5 . 177.8(3) yes
N3 . Co1 . N5 . 99.6(3) yes
N4 . Co1 . N5 . 82.1(3) yes
N1 . Co1 . N6 . 90.9(3) yes
N2 . Co1 . N6 . 99.2(3) yes
N3 . Co1 . N6 . 90.3(2) yes
N4 . Co1 . N6 . 164.4(3) yes
N5 . Co1 . N6 . 82.3(3) yes
N7 . Co2 . N8 . 82.1(3) yes
N7 . Co2 . N9 . 164.2(3) yes
N8 . Co2 . N9 . 82.1(3) yes
N7 . Co2 . N10 . 91.2(4) yes
N8 . Co2 . N10 . 98.7(3) yes
N9 . Co2 . N10 . 90.6(3) yes
N7 . Co2 . N11 . 98.6(4) yes
N8 . Co2 . N11 . 179.1(4) yes
N9 . Co2 . N11 . 97.2(3) yes
N10 . Co2 . N11 . 81.7(5) yes
N7 . Co2 . N12 . 90.7(4) yes
N8 . Co2 . N12 . 96.7(4) yes
N9 . Co2 . N12 . 91.8(3) yes
N10 . Co2 . N12 . 164.5(4) yes
N11 . Co2 . N12 . 82.8(6) yes
N13 . Co3 . N14 . 83.3(4) yes
N13 . Co3 . N15 . 165.0(4) yes
N14 . Co3 . N15 . 81.7(4) yes
N13 . Co3 . N16 . 90.2(3) yes
N14 . Co3 . N16 . 98.3(3) yes
N15 . Co3 . N16 . 91.5(4) yes
N13 . Co3 . N17 . 95.8(4) yes
N14 . Co3 . N17 . 179.1(4) yes
N15 . Co3 . N17 . 99.2(4) yes
N16 . Co3 . N17 . 81.6(3) yes
N13 . Co3 . N18 . 93.1(3) yes
N14 . Co3 . N18 . 97.2(4) yes
N15 . Co3 . N18 . 89.2(4) yes
N16 . Co3 . N18 . 164.5(4) yes
N17 . Co3 . N18 . 83.0(4) yes
Co1 . N1 . C1 . 126.9(6) yes
Co1 . N1 . C5 . 112.6(5) yes
C1 . N1 . C5 . 120.6(7) yes
Co1 . N2 . C6 . 118.5(5) yes
Co1 . N2 . C10 . 118.9(5) yes
C6 . N2 . C10 . 122.5(6) yes
Co1 . N3 . C11 . 113.6(5) yes
Co1 . N3 . C15 . 126.7(5) yes
C11 . N3 . C15 . 119.5(6) yes
Co1 . N4 . C16 . 126.0(5) yes
Co1 . N4 . C20 . 114.1(5) yes
C16 . N4 . C20 . 119.8(7) yes
Co1 . N5 . C21 . 118.7(5) yes
Co1 . N5 . C25 . 118.2(5) yes
C21 . N5 . C25 . 123.0(7) yes
Co1 . N6 . C26 . 113.3(5) yes
Co1 . N6 . C30 . 124.7(6) yes
C26 . N6 . C30 . 122.0(7) yes
Co2 . N7 . C31 . 127.0(7) yes
Co2 . N7 . C35 . 113.9(6) yes
C31 . N7 . C35 . 119.0(8) yes
Co2 . N8 . C36 . 118.8(6) yes
Co2 . N8 . C40 . 118.2(5) yes
C36 . N8 . C40 . 122.8(8) yes
Co2 . N9 . C41 . 114.0(5) yes
Co2 . N9 . C45 . 127.8(6) yes
C41 . N9 . C45 . 118.2(7) yes
Co2 . N10 . C46 . 127.6(8) yes
Co2 . N10 . C50 . 113.1(8) yes
C46 . N10 . C50 . 119.3(11) yes
Co2 . N11 . C51 . 119.2(10) yes
Co2 . N11 . C55 . 117.5(11) yes
C51 . N11 . C55 . 123.3(12) yes
Co2 . N12 . C56 . 110.5(11) yes
Co2 . N12 . C60 . 124.6(9) yes
C56 . N12 . C60 . 124.9(13) yes
Co3 . N13 . C61 . 127.4(8) yes
Co3 . N13 . C65 . 112.4(7) yes
C61 . N13 . C65 . 120.1(10) yes
Co3 . N14 . C66 . 116.8(8) yes
Co3 . N14 . C70 . 119.4(7) yes
C66 . N14 . C70 . 123.8(9) yes
Co3 . N15 . C71 . 114.3(8) yes
Co3 . N15 . C75 . 126.2(10) yes
C71 . N15 . C75 . 119.5(11) yes
Co3 . N16 . C76 . 127.1(7) yes
Co3 . N16 . C80 . 113.6(6) yes
C76 . N16 . C80 . 119.2(8) yes
Co3 . N17 . C81 . 119.8(6) yes
Co3 . N17 . C85 . 118.7(8) yes
C81 . N17 . C85 . 121.4(9) yes
Co3 . N18 . C86 . 112.4(7) yes
Co3 . N18 . C90 . 126.1(9) yes
C86 . N18 . C90 . 121.2(10) yes
N1 . C1 . C2 . 120.9(9) yes
N1 . C1 . H11 . 119.6 no
C2 . C1 . H11 . 119.5 no
C1 . C2 . C3 . 119.5(10) yes
C1 . C2 . H21 . 120.3 no
C3 . C2 . H21 . 120.3 no
C2 . C3 . C4 . 121.5(9) yes
C2 . C3 . H31 . 119.3 no
C4 . C3 . H31 . 119.2 no
C3 . C4 . C5 . 116.9(9) yes
C3 . C4 . H41 . 121.5 no
C5 . C4 . H41 . 121.6 no
C4 . C5 . N1 . 120.7(8) yes
C4 . C5 . C6 . 123.9(8) yes
N1 . C5 . C6 . 115.4(7) yes
C5 . C6 . N2 . 110.7(6) yes
C5 . C6 . C7 . 129.9(8) yes
N2 . C6 . C7 . 119.4(8) yes
C6 . C7 . C8 . 118.7(8) yes
C6 . C7 . H71 . 120.7 no
C8 . C7 . H71 . 120.6 no
C7 . C8 . C9 . 121.1(8) yes
C7 . C8 . O12 . 118.7(8) yes
C9 . C8 . O12 . 120.2(9) yes
C8 . C9 . C10 . 117.6(8) yes
C8 . C9 . H91 . 121.2 no
C10 . C9 . H91 . 121.2 no
C9 . C10 . N2 . 120.7(8) yes
C9 . C10 . C11 . 127.6(8) yes
N2 . C10 . C11 . 111.7(6) yes
C10 . C11 . N3 . 113.6(7) yes
C10 . C11 . C12 . 125.6(8) yes
N3 . C11 . C12 . 120.8(8) yes
C11 . C12 . C13 . 118.5(8) yes
C11 . C12 . H121 . 120.8 no
C13 . C12 . H121 . 120.7 no
C12 . C13 . C14 . 120.3(8) yes
C12 . C13 . H131 . 119.9 no
C14 . C13 . H131 . 119.8 no
C13 . C14 . C15 . 119.1(8) yes
C13 . C14 . H141 . 120.5 no
C15 . C14 . H141 . 120.4 no
C14 . C15 . N3 . 121.7(8) yes
C14 . C15 . H151 . 119.1 no
N3 . C15 . H151 . 119.2 no
N4 . C16 . C17 . 120.4(8) yes
N4 . C16 . H161 . 119.9 no
C17 . C16 . H161 . 119.7 no
C16 . C17 . C18 . 120.5(8) yes
C16 . C17 . H171 . 119.7 no
C18 . C17 . H171 . 119.8 no
C17 . C18 . C19 . 119.4(8) yes
C17 . C18 . H181 . 120.3 no
C19 . C18 . H181 . 120.3 no
C18 . C19 . C20 . 118.0(8) yes
C18 . C19 . H191 . 120.9 no
C20 . C19 . H191 . 121.0 no
C19 . C20 . N4 . 121.8(8) yes
C19 . C20 . C21 . 123.9(8) yes
N4 . C20 . C21 . 114.2(7) yes
C20 . C21 . N5 . 110.8(7) yes
C20 . C21 . C22 . 128.2(8) yes
N5 . C21 . C22 . 121.0(8) yes
C21 . C22 . C23 . 118.0(8) yes
C21 . C22 . H221 . 121.0 no
C23 . C22 . H221 . 121.0 no
C22 . C23 . C24 . 122.3(8) yes
C22 . C23 . O1 . 114.6(9) yes
C24 . C23 . O1 . 123.1(9) yes
C23 . C24 . C25 . 116.9(7) yes
C23 . C24 . H241 . 121.5 no
C25 . C24 . H241 . 121.6 no
C24 . C25 . N5 . 118.7(8) yes
C24 . C25 . C26 . 129.4(7) yes
N5 . C25 . C26 . 111.8(7) yes
C25 . C26 . N6 . 114.3(6) yes
C25 . C26 . C27 . 125.5(8) yes
N6 . C26 . C27 . 120.2(8) yes
C26 . C27 . C28 . 119.3(9) yes
C26 . C27 . H271 . 120.4 no
C28 . C27 . H271 . 120.3 no
C27 . C28 . C29 . 119.4(8) yes
C27 . C28 . H281 . 120.3 no
C29 . C28 . H281 . 120.3 no
C28 . C29 . C30 . 119.1(9) yes
C28 . C29 . H291 . 120.4 no
C30 . C29 . H291 . 120.5 no
C29 . C30 . N6 . 119.8(9) yes
C29 . C30 . H301 . 120.0 no
N6 . C30 . H301 . 120.2 no
N7 . C31 . C32 . 123.0(11) yes
N7 . C31 . H311 . 118.5 no
C32 . C31 . H311 . 118.5 no
C31 . C32 . C33 . 118.8(12) yes
C31 . C32 . H321 . 120.7 no
C33 . C32 . H321 . 120.6 no
C32 . C33 . C34 . 119.9(11) yes
C32 . C33 . H331 . 120.1 no
C34 . C33 . H331 . 120.0 no
C33 . C34 . C35 . 117.9(11) yes
C33 . C34 . H341 . 121.0 no
C35 . C34 . H341 . 121.1 no
C34 . C35 . N7 . 121.4(10) yes
C34 . C35 . C36 . 124.5(10) yes
N7 . C35 . C36 . 114.1(7) yes
C35 . C36 . N8 . 110.9(8) yes
C35 . C36 . C37 . 129.6(8) yes
N8 . C36 . C37 . 119.5(9) yes
C36 . C37 . C38 . 119.3(7) yes
C36 . C37 . H371 . 120.3 no
C38 . C37 . H371 . 120.3 no
C37 . C38 . C39 . 119.8(8) yes
C37 . C38 . O4 . 116.8(7) yes
C39 . C38 . O4 . 123.5(8) yes
C38 . C39 . C40 . 118.0(8) yes
C38 . C39 . H391 . 121.0 no
C40 . C39 . H391 . 121.0 no
C39 . C40 . N8 . 120.4(7) yes
C39 . C40 . C41 . 127.4(7) yes
N8 . C40 . C41 . 112.3(7) yes
C40 . C41 . N9 . 113.3(7) yes
C40 . C41 . C42 . 124.5(8) yes
N9 . C41 . C42 . 122.1(7) yes
C41 . C42 . C43 . 118.4(8) yes
C41 . C42 . H421 . 120.8 no
C43 . C42 . H421 . 120.8 no
C42 . C43 . C44 . 120.1(8) yes
C42 . C43 . H431 . 119.9 no
C44 . C43 . H431 . 120.0 no
C43 . C44 . C45 . 119.3(8) yes
C43 . C44 . H441 . 120.4 no
C45 . C44 . H441 . 120.3 no
C44 . C45 . N9 . 121.9(8) yes
C44 . C45 . H451 . 119.0 no
N9 . C45 . H451 . 119.1 no
N10 . C46 . C47 . 122.9(10) yes
N10 . C46 . H461 . 118.6 no
C47 . C46 . H461 . 118.5 no
C46 . C47 . C48 . 117.7(11) yes
C46 . C47 . H471 . 121.2 no
C48 . C47 . H471 . 121.1 no
C47 . C48 . C49 . 117.5(13) yes
C47 . C48 . H481 . 121.3 no
C49 . C48 . H481 . 121.2 no
C48 . C49 . C50 . 120.8(11) yes
C48 . C49 . H491 . 119.8 no
C50 . C49 . H491 . 119.5 no
N10 . C50 . C49 . 121.7(12) yes
N10 . C50 . C51 . 114.4(14) yes
C49 . C50 . C51 . 123.9(12) yes
C50 . C51 . N11 . 111.4(12) yes
C50 . C51 . C52 . 127.0(16) yes
N11 . C51 . C52 . 121.5(13) yes
C51 . C52 . C53 . 117.5(15) yes
C51 . C52 . H521 . 121.3 no
C53 . C52 . H521 . 121.2 no
C52 . C53 . C54 . 118.6(12) yes
C52 . C53 . O5 . 126.3(19) yes
C54 . C53 . O5 . 115.1(17) yes
C53 . C54 . C55 . 122.9(16) yes
C53 . C54 . H541 . 118.4 no
C55 . C54 . H541 . 118.7 no
C54 . C55 . N11 . 116.2(17) yes
C54 . C55 . C56 . 132.3(16) yes
N11 . C55 . C56 . 111.5(12) yes
C55 . C56 . N12 . 117.7(13) yes
C55 . C56 . C57 . 125.7(14) yes
N12 . C56 . C57 . 116.6(17) yes
C56 . C57 . C58 . 118.8(15) yes
C56 . C57 . H571 . 120.6 no
C58 . C57 . H571 . 120.6 no
C57 . C58 . C59 . 122.2(17) yes
C57 . C58 . H581 . 118.9 no
C59 . C58 . H581 . 118.9 no
C58 . C59 . C60 . 117.8(16) yes
C58 . C59 . H591 . 121.1 no
C60 . C59 . H591 . 121.0 no
C59 . C60 . N12 . 119.6(12) yes
C59 . C60 . H601 . 120.2 no
N12 . C60 . H601 . 120.2 no
N13 . C61 . C62 . 120.4(11) yes
N13 . C61 . H611 . 119.8 no
C62 . C61 . H611 . 119.8 no
C61 . C62 . C63 . 120.1(12) yes
C61 . C62 . H621 . 119.9 no
C63 . C62 . H621 . 120.0 no
C62 . C63 . C64 . 119.7(12) yes
C62 . C63 . H631 . 120.2 no
C64 . C63 . H631 . 120.1 no
C63 . C64 . C65 . 119.6(11) yes
C63 . C64 . H641 . 120.1 no
C65 . C64 . H641 . 120.2 no
N13 . C65 . C64 . 119.9(10) yes
N13 . C65 . C66 . 113.5(9) yes
C64 . C65 . C66 . 126.5(10) yes
C65 . C66 . N14 . 113.9(9) yes
C65 . C66 . C67 . 127.9(9) yes
N14 . C66 . C67 . 118.2(10) yes
C66 . C67 . C68 . 119.2(9) yes
C66 . C67 . H671 . 120.4 no
C68 . C67 . H671 . 120.4 no
C67 . C68 . C69 . 120.0(10) yes
C67 . C68 . O8 . 124.8(9) yes
C69 . C68 . O8 . 115.1(10) yes
C68 . C69 . C70 . 119.0(11) yes
C68 . C69 . H691 . 120.6 no
C70 . C69 . H691 . 120.4 no
N14 . C70 . C69 . 119.9(10) yes
N14 . C70 . C71 . 110.5(12) yes
C69 . C70 . C71 . 129.6(12) yes
C70 . C71 . N15 . 114.1(12) yes
C70 . C71 . C72 . 123.4(14) yes
N15 . C71 . C72 . 122.5(12) yes
C71 . C72 . C73 . 118.2(17) yes
C71 . C72 . H721 . 120.9 no
C73 . C72 . H721 . 120.9 no
C72 . C73 . C74 . 118.6(17) yes
C72 . C73 . H731 . 120.7 no
C74 . C73 . H731 . 120.7 no
C73 . C74 . C75 . 120.7(13) yes
C73 . C74 . H741 . 119.6 no
C75 . C74 . H741 . 119.7 no
C74 . C75 . N15 . 119.6(14) yes
C74 . C75 . H751 . 120.1 no
N15 . C75 . H751 . 120.3 no
N16 . C76 . C77 . 122.5(10) yes
N16 . C76 . H761 . 118.8 no
C77 . C76 . H761 . 118.7 no
C76 . C77 . C78 . 118.6(10) yes
C76 . C77 . H771 . 120.7 no
C78 . C77 . H771 . 120.8 no
C77 . C78 . C79 . 118.9(10) yes
C77 . C78 . H781 . 120.5 no
C79 . C78 . H781 . 120.6 no
C78 . C79 . C80 . 118.7(10) yes
C78 . C79 . H791 . 120.6 no
C80 . C79 . H791 . 120.7 no
N16 . C80 . C79 . 121.9(8) yes
N16 . C80 . C81 . 114.2(8) yes
C79 . C80 . C81 . 123.9(9) yes
C80 . C81 . N17 . 110.7(8) yes
C80 . C81 . C82 . 127.9(9) yes
N17 . C81 . C82 . 121.4(8) yes
C81 . C82 . C83 . 118.2(10) yes
C81 . C82 . H821 . 120.9 no
C83 . C82 . H821 . 120.9 no
C82 . C83 . C84 . 119.7(10) yes
C82 . C83 . O9 . 124.1(11) yes
C84 . C83 . O9 . 116.2(10) yes
C83 . C84 . C85 . 120.4(10) yes
C83 . C84 . H841 . 119.8 no
C85 . C84 . H841 . 119.8 no
N17 . C85 . C84 . 118.7(11) yes
N17 . C85 . C86 . 109.6(11) yes
C84 . C85 . C86 . 131.7(11) yes
C85 . C86 . N18 . 116.2(9) yes
C85 . C86 . C87 . 121.8(13) yes
N18 . C86 . C87 . 121.8(13) yes
C86 . C87 . C88 . 119.2(15) yes
C86 . C87 . H871 . 120.4 no
C88 . C87 . H871 . 120.3 no
C87 . C88 . C89 . 117.3(12) yes
C87 . C88 . H881 . 121.5 no
C89 . C88 . H881 . 121.2 no
C88 . C89 . C90 . 119.9(13) yes
C88 . C89 . H891 . 120.2 no
C90 . C89 . H891 . 119.9 no
C89 . C90 . N18 . 120.5(14) yes
C89 . C90 . H901 . 119.7 no
N18 . C90 . H901 . 119.8 no
C92 . C91 . O1 . 104.0(8) yes
C92 . C91 . H911 . 110.7 no
O1 . C91 . H911 . 110.8 no
C92 . C91 . H912 . 110.9 no
O1 . C91 . H912 . 110.7 no
H911 . C91 . H912 . 109.7 no
C91 . C92 . O2 . 110.6(10) yes
C91 . C92 . H921 . 109.2 no
O2 . C92 . H921 . 109.0 no
C91 . C92 . H922 . 109.1 no
O2 . C92 . H922 . 109.0 no
H921 . C92 . H922 . 109.8 no
C94 . C93 . O2 . 114.9(9) yes
C94 . C93 . H931 . 108.2 no
O2 . C93 . H931 . 108.0 no
C94 . C93 . H932 . 108.0 no
O2 . C93 . H932 . 108.1 no
H931 . C93 . H932 . 109.7 no
C93 . C94 . O3 . 108.9(11) yes
C93 . C94 . H941 . 109.4 no
O3 . C94 . H941 . 109.6 no
C93 . C94 . H942 . 109.6 no
O3 . C94 . H942 . 109.5 no
H941 . C94 . H942 . 109.8 no
C96 . C95 . O3 . 109.2(8) yes
C96 . C95 . H951 . 109.4 no
O3 . C95 . H951 . 109.5 no
C96 . C95 . H952 . 109.5 no
O3 . C95 . H952 . 109.4 no
H951 . C95 . H952 . 109.8 no
C95 . C96 . O4 . 109.0(7) yes
C95 . C96 . H961 . 109.6 no
O4 . C96 . H961 . 109.5 no
C95 . C96 . H962 . 109.4 no
O4 . C96 . H962 . 109.5 no
H961 . C96 . H962 . 109.8 no
C98 . C97 . O5 . 110.7(19) yes
C98 . C97 . H971 . 109.3 no
O5 . C97 . H971 . 109.0 no
C98 . C97 . H972 . 109.0 no
O5 . C97 . H972 . 108.8 no
H971 . C97 . H972 . 110.0 no
C97 . C98 . O6 . 111.7(15) yes
C97 . C98 . O106 . 109.9(19) yes
O6 . C98 . O106 . 16(3) yes
C97 . C98 . H981 . 108.5 no
O6 . C98 . H981 . 108.9 no
O106 . C98 . H981 . 122.7 no
C97 . C98 . H982 . 109.1 no
O6 . C98 . H982 . 108.9 no
O106 . C98 . H982 . 95.9 no
H981 . C98 . H982 . 109.6 no
C100 . C99 . O6 . 99.5(15) yes
C100 . C99 . O106 . 101.7(17) yes
O6 . C99 . O106 . 14(3) yes
C100 . C99 . H991 . 111.6 no
O6 . C99 . H991 . 111.6 no
O106 . C99 . H991 . 122.2 no
C100 . C99 . H992 . 112.3 no
O6 . C99 . H992 . 112.1 no
O106 . C99 . H992 . 98.8 no
H991 . C99 . H992 . 109.5 no
C99 . C100 . C199 . 60.9(18) yes
C99 . C100 . O7 . 115.7(15) yes
C199 . C100 . O7 . 127.1(18) yes
C99 . C100 . H1001 . 108.1 no
C199 . C100 . H1001 . 123.8 no
O7 . C100 . H1001 . 107.8 no
C99 . C100 . H1002 . 107.6 no
C199 . C100 . H1002 . 46.7 no
O7 . C100 . H1002 . 107.8 no
H1001 . C100 . H1002 . 109.8 no
C99 . C100 . H1003 . 137.0 no
C199 . C100 . H1003 . 105.1 no
O7 . C100 . H1003 . 105.0 no
H1001 . C100 . H1003 . 42.7 no
H1002 . C100 . H1003 . 70.5 no
C99 . C100 . H1004 . 48.0 no
C199 . C100 . H1004 . 104.8 no
O7 . C100 . H1004 . 104.7 no
H1001 . C100 . H1004 . 67.8 no
H1002 . C100 . H1004 . 146.2 no
H1003 . C100 . H1004 . 109.7 no
C102 . C101 . O7 . 108.2(10) yes
C102 . C101 . H1011 . 109.7 no
O7 . C101 . H1011 . 109.7 no
C102 . C101 . H1012 . 109.9 no
O7 . C101 . H1012 . 109.7 no
H1011 . C101 . H1012 . 109.7 no
C101 . C102 . O8 . 105.5(8) yes
C101 . C102 . H1021 . 110.3 no
O8 . C102 . H1021 . 110.3 no
C101 . C102 . H1022 . 110.5 no
O8 . C102 . H1022 . 110.5 no
H1021 . C102 . H1022 . 109.7 no
C104 . C103 . O9 . 111.1(10) yes
C104 . C103 . H1031 . 109.0 no
O9 . C103 . H1031 . 108.9 no
C104 . C103 . H1032 . 109.2 no
O9 . C103 . H1032 . 108.9 no
H1031 . C103 . H1032 . 109.8 no
C103 . C104 . O10 . 115.6(13) yes
C103 . C104 . H1041 . 108.0 no
O10 . C104 . H1041 . 107.9 no
C103 . C104 . H1042 . 107.7 no
O10 . C104 . H1042 . 107.8 no
H1041 . C104 . H1042 . 109.8 no
C106 . C105 . C206 . 49.7(15) yes
C106 . C105 . O10 . 114.0(18) yes
C206 . C105 . O10 . 111.8(15) yes
C106 . C105 . H1051 . 108.3 no
C206 . C105 . H1051 . 139.6 no
O10 . C105 . H1051 . 108.3 no
C106 . C105 . H1052 . 108.3 no
C206 . C105 . H1052 . 62.0 no
O10 . C105 . H1052 . 108.2 no
H1051 . C105 . H1052 . 109.6 no
C106 . C105 . H1053 . 61.2 no
C206 . C105 . H1053 . 108.9 no
O10 . C105 . H1053 . 108.9 no
H1051 . C105 . H1053 . 51.5 no
H1052 . C105 . H1053 . 142.3 no
C106 . C105 . H1054 . 136.8 no
C206 . C105 . H1054 . 108.8 no
O10 . C105 . H1054 . 108.8 no
H1051 . C105 . H1054 . 61.1 no
H1052 . C105 . H1054 . 50.9 no
H1053 . C105 . H1054 . 109.6 no
C105 . C106 . O11 . 101.4(17) yes
C105 . C106 . H1061 . 111.5 no
O11 . C106 . H1061 . 111.5 no
C105 . C106 . H1062 . 111.4 no
O11 . C106 . H1062 . 111.3 no
H1061 . C106 . H1062 . 109.5 no
C108 . C107 . O11 . 93.5(16) yes
C108 . C107 . O111 . 108.4(17) yes
O11 . C107 . O111 . 25.8(15) yes
C108 . C107 . H1071 . 113.3 no
O11 . C107 . H1071 . 113.3 no
O111 . C107 . H1071 . 87.9 no
C108 . C107 . H1072 . 113.3 no
O11 . C107 . H1072 . 113.3 no
O111 . C107 . H1072 . 122.0 no
H1071 . C107 . H1072 . 109.6 no
C107 . C108 . O12 . 110.4(15) yes
C107 . C108 . H1081 . 109.2 no
O12 . C108 . H1081 . 109.4 no
C107 . C108 . H1082 . 109.1 no
O12 . C108 . H1082 . 109.2 no
H1081 . C108 . H1082 . 109.6 no
C100 . C199 . O106 . 108(3) yes
C100 . C199 . H1991 . 109.8 no
O106 . C199 . H1991 . 109.8 no
C100 . C199 . H1992 . 110.2 no
O106 . C199 . H1992 . 110.1 no
H1991 . C199 . H1992 . 109.5 no
C105 . C206 . O111 . 106(2) yes
C105 . C206 . H2061 . 110.3 no
O111 . C206 . H2061 . 110.2 no
C105 . C206 . H2062 . 110.4 no
O111 . C206 . H2062 . 110.3 no
H2061 . C206 . H2062 . 109.5 no
C208 . C207 . O111 . 117(2) yes
C208 . C207 . H2071 . 107.4 no
O111 . C207 . H2071 . 107.6 no
C208 . C207 . H2072 . 107.5 no
O111 . C207 . H2072 . 107.6 no
H2071 . C207 . H2072 . 109.5 no
C207 . C208 . O12 . 103.5(18) yes
C207 . C208 . H2081 . 110.9 no
O12 . C208 . H2081 . 110.9 no
C207 . C208 . H2082 . 111.0 no
O12 . C208 . H2082 . 111.0 no
H2081 . C208 . H2082 . 109.4 no
C91 . O1 . C23 . 119.0(9) yes
C93 . O2 . C92 . 116.2(8) yes
C94 . O3 . C95 . 112.3(9) yes
C96 . O4 . C38 . 118.4(6) yes
C97 . O5 . C53 . 117.7(16) yes
C99 . O6 . C98 . 94.9(14) yes
C101 . O7 . C100 . 116.1(13) yes
C102 . O8 . C68 . 118.0(8) yes
C103 . O9 . C83 . 118.3(8) yes
C105 . O10 . C104 . 116.9(11) yes
C106 . O11 . C107 . 100.2(19) yes
C108 . O12 . C208 . 110.5(13) yes
C108 . O12 . C8 . 125.6(10) yes
C208 . O12 . C8 . 121.8(12) yes
C199 . O106 . C98 . 139(4) yes
C199 . O106 . C99 . 57(2) yes
C98 . O106 . C99 . 89(2) yes
C206 . O111 . C207 . 146(2) yes
C206 . O111 . C107 . 88.5(18) yes
C207 . O111 . C107 . 58.0(19) yes
F1 . P1 . F2 . 179.475 yes
F1 . P1 . F3 . 89.054(3) yes
F2 . P1 . F3 . 90.963(3) yes
F1 . P1 . F4 . 88.997(3) yes
F2 . P1 . F4 . 90.979(3) yes
F3 . P1 . F4 . 177.910 yes
F1 . P1 . F5 . 89.644(3) yes
F2 . P1 . F5 . 90.881(3) yes
F3 . P1 . F5 . 90.980 yes
F4 . P1 . F5 . 89.764 yes
F1 . P1 . F6 . 89.073 yes
F2 . P1 . F6 . 90.402 yes
F3 . P1 . F6 . 90.041 yes
F4 . P1 . F6 . 89.172 yes
F5 . P1 . F6 . 178.347 yes
F11 . P2 . F12 . 177.659 yes
F11 . P2 . F13 . 90.275(3) yes
F12 . P2 . F13 . 92.034(3) yes
F11 . P2 . F14 . 88.747(3) yes
F12 . P2 . F14 . 88.943(3) yes
F13 . P2 . F14 . 179.006 yes
F11 . P2 . F15 . 89.615 yes
F12 . P2 . F15 . 90.752 yes
F13 . P2 . F15 . 90.524(3) yes
F14 . P2 . F15 . 89.650(3) yes
F11 . P2 . F16 . 89.765 yes
F12 . P2 . F16 . 89.819 yes
F13 . P2 . F16 . 90.676(3) yes
F14 . P2 . F16 . 89.140(3) yes
F15 . P2 . F16 . 178.653 yes
F21 . P3 . F22 . 179.540 yes
F21 . P3 . F23 . 90.025(3) yes
F22 . P3 . F23 . 89.568(3) yes
F21 . P3 . F24 . 90.634 yes
F22 . P3 . F24 . 89.771 yes
F23 . P3 . F24 . 179.163 yes
F21 . P3 . F25 . 89.777(3) yes
F22 . P3 . F25 . 90.004(3) yes
F23 . P3 . F25 . 89.327 yes
F24 . P3 . F25 . 90.160 yes
F21 . P3 . F26 . 90.709(3) yes
F22 . P3 . F26 . 89.504(3) yes
F23 . P3 . F26 . 89.826 yes
F24 . P3 . F26 . 90.681 yes
F25 . P3 . F26 . 179.023 yes
F31 . P4 . F32 . 177.489 yes
F31 . P4 . F33 . 90.090(3) yes
F32 . P4 . F33 . 89.987(3) yes
F31 . P4 . F34 . 90.266(3) yes
F32 . P4 . F34 . 89.928(3) yes
F33 . P4 . F34 . 173.813 yes
F31 . P4 . F35 . 90.493 yes
F32 . P4 . F35 . 92.015(3) yes
F33 . P4 . F35 . 85.811 yes
F34 . P4 . F35 . 88.009 yes
F31 . P4 . F36 . 90.009(3) yes
F32 . P4 . F36 . 87.499(3) yes
F33 . P4 . F36 . 98.617 yes
F34 . P4 . F36 . 87.560 yes
F35 . P4 . F36 . 175.543 yes
F41 . P5 . F42 . 170.501 yes
F41 . P5 . F43 . 82.376 yes
F42 . P5 . F43 . 105.699 yes
F41 . P5 . F44 . 86.930(3) yes
F42 . P5 . F44 . 85.181 yes
F43 . P5 . F44 . 169.008 yes
F41 . P5 . F45 . 87.602 yes
F42 . P5 . F45 . 87.155 yes
F43 . P5 . F45 . 91.793 yes
F44 . P5 . F45 . 90.289(3) yes
F41 . P5 . F46 . 91.146 yes
F42 . P5 . F46 . 93.695 yes
F43 . P5 . F46 . 90.795 yes
F44 . P5 . F46 . 86.868(3) yes
F45 . P5 . F46 . 176.952 yes
F53 2_766 P6 . F51 2_766 92.0(7) yes
F53 2_766 P6 . F55 2_766 92.4(3) yes
F51 2_766 P6 . F55 2_766 89.4(6) yes
F53 2_766 P6 . F51 . 88.0(7) yes
F51 2_766 P6 . F51 . 179.993 yes
F55 2_766 P6 . F51 . 90.6(6) yes
F53 2_766 P6 . F53 . 179.993 yes
F51 2_766 P6 . F53 . 88.0(7) yes
F55 2_766 P6 . F53 . 87.6(3) yes
F51 . P6 . F53 . 92.0(7) yes
F53 2_766 P6 . F55 . 87.6(3) yes
F51 2_766 P6 . F55 . 90.6(6) yes
F55 2_766 P6 . F55 . 179.993 yes
F51 . P6 . F55 . 89.4(6) yes
F53 . P6 . F55 . 92.4(3) yes
F61 . P7 . F62 . 179.4(3) yes
F61 . P7 . F63 . 90.8(4) yes
F62 . P7 . F63 . 88.8(3) yes
F61 . P7 . F64 . 90.3(3) yes
F62 . P7 . F64 . 90.0(3) yes
F63 . P7 . F64 . 178.3(4) yes
F61 . P7 . F65 . 88.7(4) yes
F62 . P7 . F65 . 90.8(4) yes
F63 . P7 . F65 . 87.6(3) yes
F64 . P7 . F65 . 91.2(3) yes
F61 . P7 . F66 . 92.0(4) yes
F62 . P7 . F66 . 88.5(4) yes
F63 . P7 . F66 . 91.7(4) yes
F64 . P7 . F66 . 89.5(4) yes
F65 . P7 . F66 . 179.0(4) yes
F71 . P8 . F72 . 179.2(4) yes
F71 . P8 . F73 . 89.9(3) yes
F72 . P8 . F73 . 89.7(3) yes
F71 . P8 . F74 . 89.9(3) yes
F72 . P8 . F74 . 90.5(3) yes
F73 . P8 . F74 . 178.3(4) yes
F71 . P8 . F75 . 89.9(3) yes
F72 . P8 . F75 . 90.8(3) yes
F73 . P8 . F75 . 89.9(3) yes
F74 . P8 . F75 . 91.8(3) yes
F71 . P8 . F76 . 90.5(3) yes
F72 . P8 . F76 . 88.8(3) yes
F73 . P8 . F76 . 89.3(3) yes
F74 . P8 . F76 . 89.0(3) yes
F75 . P8 . F76 . 179.1(3) yes
F81 . P9 . F82 . 178.9(6) yes
F81 . P9 . F83 . 91.2(6) yes
F82 . P9 . F83 . 87.8(6) yes
F81 . P9 . F84 . 90.0(6) yes
F82 . P9 . F84 . 91.0(5) yes
F83 . P9 . F84 . 177.7(4) yes
F81 . P9 . F85 . 88.7(4) yes
F82 . P9 . F85 . 91.7(4) yes
F83 . P9 . F85 . 89.2(4) yes
F84 . P9 . F85 . 92.8(4) yes
F81 . P9 . F86 . 91.7(4) yes
F82 . P9 . F86 . 87.9(3) yes
F83 . P9 . F86 . 89.8(4) yes
F84 . P9 . F86 . 88.2(4) yes
F85 . P9 . F86 . 178.9(4) yes
F91 . P10 . F92 . 178.3(5) yes
F91 . P10 . F93 . 88.6(4) yes
F92 . P10 . F93 . 92.6(5) yes
F91 . P10 . F94 . 88.6(4) yes
F92 . P10 . F94 . 90.2(5) yes
F93 . P10 . F94 . 176.8(5) yes
F91 . P10 . F95 . 89.0(6) yes
F92 . P10 . F95 . 92.2(6) yes
F93 . P10 . F95 . 91.5(6) yes
F94 . P10 . F95 . 90.0(7) yes
F91 . P10 . F96 . 89.1(4) yes
F92 . P10 . F96 . 89.6(5) yes
F93 . P10 . F96 . 89.0(4) yes
F94 . P10 . F96 . 89.4(6) yes
F95 . P10 . F96 . 178.1(6) yes
F101 . P11 . F102 . 179.4(6) yes
F101 . P11 . F103 . 92.8(7) yes
F102 . P11 . F103 . 87.4(6) yes
F101 . P11 . F104 . 90.0(6) yes
F102 . P11 . F104 . 89.9(5) yes
F103 . P11 . F104 . 177.2(6) yes
F101 . P11 . F105 . 89.3(6) yes
F102 . P11 . F105 . 90.1(5) yes
F103 . P11 . F105 . 89.7(5) yes
F104 . P11 . F105 . 90.2(4) yes
F101 . P11 . F106 . 93.7(6) yes
F102 . P11 . F106 . 86.9(6) yes
F103 . P11 . F106 . 90.6(5) yes
F104 . P11 . F106 . 89.3(5) yes
F105 . P11 . F106 . 176.9(6) yes
F111 . P12 . F112 . 178.6(7) yes
F111 . P12 . F113 . 91.1(6) yes
F112 . P12 . F113 . 89.8(5) yes
F111 . P12 . F114 . 92.0(7) yes
F112 . P12 . F114 . 87.1(6) yes
F113 . P12 . F114 . 175.4(6) yes
F111 . P12 . F115 . 90.1(7) yes
F112 . P12 . F115 . 91.0(5) yes
F113 . P12 . F115 . 91.6(5) yes
F114 . P12 . F115 . 91.9(7) yes
F111 . P12 . F116 . 93.9(6) yes
F112 . P12 . F116 . 85.1(4) yes
F113 . P12 . F116 . 84.9(5) yes
F114 . P12 . F116 . 91.5(7) yes
F115 . P12 . F116 . 174.7(6) yes
N501 . C501 . C502 . 167(2) yes
C501 . C502 . H5021 . 109.5 no
C501 . C502 . H5022 . 109.4 no
H5021 . C502 . H5022 . 109.7 no
C501 . C502 . H5023 . 109.2 no
H5021 . C502 . H5023 . 109.5 no
H5022 . C502 . H5023 . 109.4 no
N502 . C503 . C504 . 166(2) yes
C503 . C504 . H5041 . 109.3 no
C503 . C504 . H5042 . 109.2 no
H5041 . C504 . H5042 . 109.8 no
C503 . C504 . H5043 . 109.1 no
H5041 . C504 . H5043 . 109.7 no
H5042 . C504 . H5043 . 109.7 no
N503 . C505 . C506 . 170(3) yes
C505 . C506 . H5061 . 109.3 no
C505 . C506 . H5062 . 109.2 no
H5061 . C506 . H5062 . 109.5 no
C505 . C506 . H5063 . 109.4 no
H5061 . C506 . H5063 . 109.7 no
H5062 . C506 . H5063 . 109.8 no

loop_
_geom_bond_atom_site_label_1
_geom_bond_site_symmetry_1
_geom_bond_atom_site_label_2
_geom_bond_site_symmetry_2
_geom_bond_distance
_geom_bond_publ_flag
Co1 . N1 . 1.961(6) yes
Co1 . N2 . 1.879(6) yes
Co1 . N3 . 1.964(6) yes
Co1 . N4 . 1.957(6) yes
Co1 . N5 . 1.874(6) yes
Co1 . N6 . 1.955(6) yes
Co2 . N7 . 1.950(7) yes
Co2 . N8 . 1.879(7) yes
Co2 . N9 . 1.951(6) yes
Co2 . N10 . 1.931(10) yes
Co2 . N11 . 1.887(10) yes
Co2 . N12 . 1.990(11) yes
Co3 . N13 . 1.981(9) yes
Co3 . N14 . 1.882(8) yes
Co3 . N15 . 1.948(10) yes
Co3 . N16 . 1.945(7) yes
Co3 . N17 . 1.864(9) yes
Co3 . N18 . 1.953(8) yes
N1 . C1 . 1.320(10) yes
N1 . C5 . 1.360(10) yes
N2 . C6 . 1.349(9) yes
N2 . C10 . 1.346(10) yes
N3 . C11 . 1.376(10) yes
N3 . C15 . 1.310(9) yes
N4 . C16 . 1.331(9) yes
N4 . C20 . 1.342(10) yes
N5 . C21 . 1.351(10) yes
N5 . C25 . 1.353(9) yes
N6 . C26 . 1.370(10) yes
N6 . C30 . 1.322(10) yes
N7 . C31 . 1.319(13) yes
N7 . C35 . 1.352(12) yes
N8 . C36 . 1.339(10) yes
N8 . C40 . 1.338(10) yes
N9 . C41 . 1.364(10) yes
N9 . C45 . 1.326(11) yes
N10 . C46 . 1.324(13) yes
N10 . C50 . 1.348(14) yes
N11 . C51 . 1.282(16) yes
N11 . C55 . 1.374(17) yes
N12 . C56 . 1.375(15) yes
N12 . C60 . 1.301(17) yes
N13 . C61 . 1.305(13) yes
N13 . C65 . 1.390(12) yes
N14 . C66 . 1.358(12) yes
N14 . C70 . 1.347(13) yes
N15 . C71 . 1.365(16) yes
N15 . C75 . 1.356(14) yes
N16 . C76 . 1.335(12) yes
N16 . C80 . 1.381(12) yes
N17 . C81 . 1.350(12) yes
N17 . C85 . 1.386(13) yes
N18 . C86 . 1.372(16) yes
N18 . C90 . 1.285(14) yes
C1 . C2 . 1.371(13) yes
C1 . H11 . 1.047 no
C2 . C3 . 1.338(16) yes
C2 . H21 . 1.048 no
C3 . C4 . 1.388(16) yes
C3 . H31 . 1.048 no
C4 . C5 . 1.383(12) yes
C4 . H41 . 1.047 no
C5 . C6 . 1.476(12) yes
C6 . C7 . 1.347(11) yes
C7 . C8 . 1.393(13) yes
C7 . H71 . 1.048 no
C8 . C9 . 1.390(12) yes
C8 . O12 . 1.347(10) yes
C9 . C10 . 1.348(11) yes
C9 . H91 . 1.048 no
C10 . C11 . 1.472(11) yes
C11 . C12 . 1.376(11) yes
C12 . C13 . 1.368(13) yes
C12 . H121 . 1.049 no
C13 . C14 . 1.365(13) yes
C13 . H131 . 1.048 no
C14 . C15 . 1.381(11) yes
C14 . H141 . 1.048 no
C15 . H151 . 1.048 no
C16 . C17 . 1.397(11) yes
C16 . H161 . 1.047 no
C17 . C18 . 1.344(13) yes
C17 . H171 . 1.048 no
C18 . C19 . 1.393(12) yes
C18 . H181 . 1.048 no
C19 . C20 . 1.389(11) yes
C19 . H191 . 1.048 no
C20 . C21 . 1.486(11) yes
C21 . C22 . 1.346(11) yes
C22 . C23 . 1.361(13) yes
C22 . H221 . 1.047 no
C23 . C24 . 1.426(13) yes
C23 . O1 . 1.357(10) yes
C24 . C25 . 1.383(11) yes
C24 . H241 . 1.047 no
C25 . C26 . 1.454(12) yes
C26 . C27 . 1.361(12) yes
C27 . C28 . 1.387(15) yes
C27 . H271 . 1.047 no
C28 . C29 . 1.398(15) yes
C28 . H281 . 1.048 no
C29 . C30 . 1.390(12) yes
C29 . H291 . 1.047 no
C30 . H301 . 1.048 no
C31 . C32 . 1.366(16) yes
C31 . H311 . 1.047 no
C32 . C33 . 1.336(18) yes
C32 . H321 . 1.048 no
C33 . C34 . 1.417(18) yes
C33 . H331 . 1.049 no
C34 . C35 . 1.360(14) yes
C34 . H341 . 1.047 no
C35 . C36 . 1.486(14) yes
C36 . C37 . 1.360(13) yes
C37 . C38 . 1.386(12) yes
C37 . H371 . 1.049 no
C38 . C39 . 1.407(11) yes
C38 . O4 . 1.320(9) yes
C39 . C40 . 1.361(11) yes
C39 . H391 . 1.048 no
C40 . C41 . 1.468(11) yes
C41 . C42 . 1.375(11) yes
C42 . C43 . 1.380(12) yes
C42 . H421 . 1.047 no
C43 . C44 . 1.347(13) yes
C43 . H431 . 1.047 no
C44 . C45 . 1.396(13) yes
C44 . H441 . 1.048 no
C45 . H451 . 1.047 no
C46 . C47 . 1.378(17) yes
C46 . H461 . 1.048 no
C47 . C48 . 1.407(16) yes
C47 . H471 . 1.047 no
C48 . C49 . 1.400(18) yes
C48 . H481 . 1.047 no
C49 . C50 . 1.331(18) yes
C49 . H491 . 1.046 no
C50 . C51 . 1.472(18) yes
C51 . C52 . 1.405(16) yes
C52 . C53 . 1.39(2) yes
C52 . H521 . 1.046 no
C53 . C54 . 1.36(2) yes
C53 . O5 . 1.331(15) yes
C54 . C55 . 1.37(2) yes
C54 . H541 . 1.047 no
C55 . C56 . 1.42(2) yes
C56 . C57 . 1.42(2) yes
C57 . C58 . 1.37(2) yes
C57 . H571 . 1.047 no
C58 . C59 . 1.37(2) yes
C58 . H581 . 1.048 no
C59 . C60 . 1.410(19) yes
C59 . H591 . 1.046 no
C60 . H601 . 1.048 no
C61 . C62 . 1.395(17) yes
C61 . H611 . 1.048 no
C62 . C63 . 1.365(18) yes
C62 . H621 . 1.048 no
C63 . C64 . 1.350(16) yes
C63 . H631 . 1.047 no
C64 . C65 . 1.380(14) yes
C64 . H641 . 1.048 no
C65 . C66 . 1.462(14) yes
C66 . C67 . 1.370(13) yes
C67 . C68 . 1.397(14) yes
C67 . H671 . 1.047 no
C68 . C69 . 1.407(13) yes
C68 . O8 . 1.332(12) yes
C69 . C70 . 1.339(15) yes
C69 . H691 . 1.047 no
C70 . C71 . 1.479(16) yes
C71 . C72 . 1.34(2) yes
C72 . C73 . 1.40(2) yes
C72 . H721 . 1.046 no
C73 . C74 . 1.38(3) yes
C73 . H731 . 1.046 no
C74 . C75 . 1.36(2) yes
C74 . H741 . 1.049 no
C75 . H751 . 1.045 no
C76 . C77 . 1.367(15) yes
C76 . H761 . 1.048 no
C77 . C78 . 1.421(17) yes
C77 . H771 . 1.047 no
C78 . C79 . 1.404(15) yes
C78 . H781 . 1.049 no
C79 . C80 . 1.363(14) yes
C79 . H791 . 1.048 no
C80 . C81 . 1.445(12) yes
C81 . C82 . 1.359(13) yes
C82 . C83 . 1.396(14) yes
C82 . H821 . 1.047 no
C83 . C84 . 1.409(16) yes
C83 . O9 . 1.340(13) yes
C84 . C85 . 1.342(16) yes
C84 . H841 . 1.048 no
C85 . C86 . 1.458(17) yes
C86 . C87 . 1.368(15) yes
C87 . C88 . 1.38(2) yes
C87 . H871 . 1.047 no
C88 . C89 . 1.43(2) yes
C88 . H881 . 1.048 no
C89 . C90 . 1.40(2) yes
C89 . H891 . 1.049 no
C90 . H901 . 1.048 no
C91 . C92 . 1.598(16) yes
C91 . O1 . 1.365(12) yes
C91 . H911 . 1.048 no
C91 . H912 . 1.049 no
C92 . O2 . 1.412(15) yes
C92 . H921 . 1.048 no
C92 . H922 . 1.048 no
C93 . C94 . 1.449(17) yes
C93 . O2 . 1.424(14) yes
C93 . H931 . 1.049 no
C93 . H932 . 1.048 no
C94 . O3 . 1.451(11) yes
C94 . H941 . 1.048 no
C94 . H942 . 1.048 no
C95 . C96 . 1.500(13) yes
C95 . O3 . 1.393(12) yes
C95 . H951 . 1.048 no
C95 . H952 . 1.049 no
C96 . O4 . 1.452(11) yes
C96 . H961 . 1.048 no
C96 . H962 . 1.048 no
C97 . C98 . 1.42(2) yes
C97 . O5 . 1.42(2) yes
C97 . H971 . 1.045 no
C97 . H972 . 1.048 no
C98 . O6 . 1.466(10) yes
C98 . O106 . 1.473(10) yes
C98 . H981 . 1.050 no
C98 . H982 . 1.048 no
C99 . C100 . 1.451(17) yes
C99 . O6 . 1.475(10) yes
C99 . O106 . 1.61(6) yes
C99 . H991 . 1.055 no
C99 . H992 . 1.045 no
C100 . C199 . 1.472(19) yes
C100 . O7 . 1.337(15) yes
C100 . H1001 . 1.047 no
C100 . H1002 . 1.049 no
C100 . H1003 . 1.047 no
C100 . H1004 . 1.051 no
C101 . C102 . 1.481(16) yes
C101 . O7 . 1.418(14) yes
C101 . H1011 . 1.049 no
C101 . H1012 . 1.048 no
C102 . O8 . 1.434(11) yes
C102 . H1021 . 1.049 no
C102 . H1022 . 1.047 no
C103 . C104 . 1.485(18) yes
C103 . O9 . 1.471(16) yes
C103 . H1031 . 1.048 no
C103 . H1032 . 1.048 no
C104 . O10 . 1.274(18) yes
C104 . H1041 . 1.048 no
C104 . H1042 . 1.048 no
C105 . C106 . 1.508(18) yes
C105 . C206 . 1.462(18) yes
C105 . O10 . 1.428(16) yes
C105 . H1051 . 1.049 no
C105 . H1052 . 1.050 no
C105 . H1053 . 1.049 no
C105 . H1054 . 1.049 no
C106 . O11 . 1.475(10) yes
C106 . H1061 . 1.049 no
C106 . H1062 . 1.050 no
C107 . C108 . 1.499(17) yes
C107 . O11 . 1.464(10) yes
C107 . O111 . 1.67(3) yes
C107 . H1071 . 1.050 no
C107 . H1072 . 1.049 no
C108 . O12 . 1.467(9) yes
C108 . H1081 . 1.048 no
C108 . H1082 . 1.050 no
C199 . O106 . 1.474(10) yes
C199 . H1991 . 1.051 no
C199 . H1992 . 1.049 no
C206 . O111 . 1.482(10) yes
C206 . H2061 . 1.050 no
C206 . H2062 . 1.049 no
C207 . C208 . 1.505(18) yes
C207 . O111 . 1.470(10) yes
C207 . H2071 . 1.050 no
C207 . H2072 . 1.050 no
C208 . O12 . 1.467(10) yes
C208 . H2081 . 1.052 no
C208 . H2082 . 1.049 no
P1 . F1 . 1.559 yes
P1 . F2 . 1.530 yes
P1 . F3 . 1.530 yes
P1 . F4 . 1.543 yes
P1 . F5 . 1.530 yes
P1 . F6 . 1.549 yes
P2 . F11 . 1.549 yes
P2 . F12 . 1.536 yes
P2 . F13 . 1.521 yes
P2 . F14 . 1.55944(5) yes
P2 . F15 . 1.542 yes
P2 . F16 . 1.547 yes
P3 . F21 . 1.532 yes
P3 . F22 . 1.541 yes
P3 . F23 . 1.550 yes
P3 . F24 . 1.540 yes
P3 . F25 . 1.550 yes
P3 . F26 . 1.542 yes
P4 . F31 . 1.53873(5) yes
P4 . F32 . 1.54055(5) yes
P4 . F33 . 1.545 yes
P4 . F34 . 1.541 yes
P4 . F35 . 1.538 yes
P4 . F36 . 1.545 yes
P5 . F41 . 1.561 yes
P5 . F42 . 1.561 yes
P5 . F43 . 1.505 yes
P5 . F44 . 1.527 yes
P5 . F45 . 1.545 yes
P5 . F46 . 1.570 yes
P6 . F53 2_766 1.551(6) yes
P6 . F51 2_766 1.548(17) yes
P6 . F55 2_766 1.542(6) yes
P6 . F51 . 1.548(17) yes
P6 . F53 . 1.551(6) yes
P6 . F55 . 1.542(6) yes
P7 . F61 . 1.571(6) yes
P7 . F62 . 1.592(6) yes
P7 . F63 . 1.578(6) yes
P7 . F64 . 1.595(6) yes
P7 . F65 . 1.596(6) yes
P7 . F66 . 1.568(6) yes
P8 . F71 . 1.593(5) yes
P8 . F72 . 1.600(5) yes
P8 . F73 . 1.606(6) yes
P8 . F74 . 1.584(6) yes
P8 . F75 . 1.593(6) yes
P8 . F76 . 1.602(6) yes
P9 . F81 . 1.554(7) yes
P9 . F82 . 1.576(7) yes
P9 . F83 . 1.542(8) yes
P9 . F84 . 1.557(7) yes
P9 . F85 . 1.570(6) yes
P9 . F86 . 1.596(6) yes
P10 . F91 . 1.612(8) yes
P10 . F92 . 1.566(9) yes
P10 . F93 . 1.571(7) yes
P10 . F94 . 1.561(8) yes
P10 . F95 . 1.521(10) yes
P10 . F96 . 1.580(8) yes
P11 . F101 . 1.527(9) yes
P11 . F102 . 1.534(9) yes
P11 . F103 . 1.564(8) yes
P11 . F104 . 1.573(8) yes
P11 . F105 . 1.583(8) yes
P11 . F106 . 1.541(8) yes
P12 . F111 . 1.525(8) yes
P12 . F112 . 1.577(7) yes
P12 . F113 . 1.596(9) yes
P12 . F114 . 1.534(10) yes
P12 . F115 . 1.569(10) yes
P12 . F116 . 1.638(10) yes
N501 . C501 . 1.161(16) yes
N502 . C503 . 1.213(17) yes
N503 . C505 . 1.218(17) yes
C501 . C502 . 1.490(10) yes
C502 . H5021 . 1.048 no
C502 . H5022 . 1.049 no
C502 . H5023 . 1.051 no
C503 . C504 . 1.486(10) yes
C504 . H5041 . 1.048 no
C504 . H5042 . 1.048 no
C504 . H5043 . 1.050 no
C505 . C506 . 1.511(10) yes
C506 . H5061 . 1.051 no
C506 . H5062 . 1.050 no
C506 . H5063 . 1.046 no
O501 . O502 . 1.22(4) yes
O503 . O504 . 0.94(6) yes
O508 . O509 . 1.51(7) yes

loop_
_geom_hbond_atom_site_label_D
_geom_hbond_site_symmetry_D
_geom_hbond_atom_site_label_H
_geom_hbond_site_symmetry_H
_geom_hbond_atom_site_label_A
_geom_hbond_site_symmetry_A
_geom_hbond_angle_DHA
_geom_hbond_distance_DH
_geom_hbond_distance_HA
_geom_hbond_distance_DA
_geom_hbond_publ_flag
C54 . H541 . O6 2_776 152 1.05 2.55 3.51(2) yes
C54 . H541 . O106 2_776 153 1.05 2.48 3.45(2) yes
C57 . H571 . O6 2_776 147 1.05 2.37 3.30(2) yes
C100 . H1003 . N501 2_776 152 1.05 2.44 3.40(2) yes
C99 . H1004 . C101 . 129 1.08 2.36 3.16(2) yes
C199 . H1992 . C504 2_766 129 1.05 2.57 3.33(2) yes
C504 . H5041 . C16 . 144 1.05 2.27 3.17(2) yes
C504 . H5041 . C17 . 165 1.05 2.22 3.25(2) yes
C504 . H5042 . O508 . 128 1.05 2.32 3.08(2) yes
C504 . H5043 . N1 . 138 1.05 2.52 3.37(2) yes
C504 . H5043 . C3 . 150 1.05 2.48 3.43(2) yes
C504 . H5043 . C4 . 162 1.05 2.41 3.42(2) yes
C504 . H5043 . C5 . 152 1.05 2.42 3.38(2) yes
